data_1569969
loop_
_publ_author_name
'Jiao, Jianmin'
'Li, Heng'
'Xie, Wang'
'Zhao, Yue'
'Lin, Chen'
'Jiang, Juli'
'Wang, Leyong'

_publ_section_title
;
 Host-guest system of a phosphorylated macrocycle assisting structure
 determination of oily molecules in single-crystal form.
;
_journal_issue 41
_journal_name_full 'Chemical science'
_journal_page_first 11402
_journal_page_last 11409
_journal_paper_doi 10.1039/d3sc02995f
_journal_volume 14
_journal_year 2023
_chemical_absolute_configuration ad
_chemical_formula_moiety 'C45 H39 O9 P3, 2(C3 H5 Cl O)'
_chemical_formula_sum 'C51 H49 Cl2 O11 P3'
_chemical_formula_weight 1001.71
_space_group_crystal_system monoclinic
_space_group_IT_number 4
_space_group_name_Hall 'P 2yb'
_space_group_name_H-M_alt 'P 1 21 1'
_atom_sites_solution_hydrogens geom
_atom_sites_solution_primary dual
_audit_creation_date 2023-01-08
_audit_creation_method
;
Olex2 1.3
(compiled 2020.02.04 svn.rd84adfe8 for OlexSys, GUI svn.r6032)
;
_audit_update_record
;
2023-03-27 deposited with the CCDC.	2023-09-25 downloaded from the CCDC.
;
_cell_angle_alpha 90
_cell_angle_beta 90.006(2)
_cell_angle_gamma 90
_cell_formula_units_Z 4
_cell_length_a 8.9718(4)
_cell_length_b 17.5666(8)
_cell_length_c 29.7758(13)
_cell_measurement_reflns_used 9936
_cell_measurement_temperature 193.0
_cell_measurement_theta_max 68.108
_cell_measurement_theta_min 2.921
_cell_volume 4692.8(4)
_computing_cell_refinement 'SAINT V8.40B (?, 2016)'
_computing_data_reduction 'SAINT V8.40B (?, 2016)'
_computing_molecular_graphics 'Olex2 1.3 (Dolomanov et al., 2009)'
_computing_publication_material 'Olex2 1.3 (Dolomanov et al., 2009)'
_computing_structure_refinement 'SHELXL 2014/7 (Sheldrick, 2015)'
_computing_structure_solution 'SHELXT  (Sheldrick, 2015)'
_diffrn_ambient_temperature 193.0
_diffrn_measured_fraction_theta_full 0.999
_diffrn_measured_fraction_theta_max 0.997
_diffrn_measurement_device_type 'CCD area detector'
_diffrn_measurement_method 'phi and omega scans'
_diffrn_radiation_monochromator graphite
_diffrn_radiation_type CuK\a
_diffrn_radiation_wavelength 1.54178
_diffrn_reflns_av_R_equivalents 0.0594
_diffrn_reflns_av_unetI/netI 0.0350
_diffrn_reflns_Laue_measured_fraction_full 0.999
_diffrn_reflns_Laue_measured_fraction_max 0.997
_diffrn_reflns_limit_h_max 10
_diffrn_reflns_limit_h_min -10
_diffrn_reflns_limit_k_max 21
_diffrn_reflns_limit_k_min -21
_diffrn_reflns_limit_l_max 35
_diffrn_reflns_limit_l_min -35
_diffrn_reflns_number 169403
_diffrn_reflns_point_group_measured_fraction_full 0.999
_diffrn_reflns_point_group_measured_fraction_max 0.996
_diffrn_reflns_theta_full 67.679
_diffrn_reflns_theta_max 68.250
_diffrn_reflns_theta_min 2.515
_exptl_absorpt_coefficient_mu 2.734
_exptl_absorpt_correction_T_max 0.7531
_exptl_absorpt_correction_T_min 0.5046
_exptl_absorpt_correction_type multi-scan
_exptl_absorpt_process_details
;
SADABS-2016/2 (Bruker,2016/2) was used for absorption correction.
wR2(int) was 0.1349 before and 0.0937 after correction.
The Ratio of minimum to maximum transmission is 0.6700.
The \l/2 correction factor is Not present.
;
_exptl_crystal_density_diffrn 1.418
_exptl_crystal_description block
_exptl_crystal_F_000 2088
_exptl_crystal_size_max 0.16
_exptl_crystal_size_mid 0.14
_exptl_crystal_size_min 0.13
_refine_diff_density_max 0.283
_refine_diff_density_min -0.503
_refine_diff_density_rms 0.052
_refine_ls_abs_structure_details
;
 Flack x determined using 7961 quotients [(I+)-(I-)]/[(I+)+(I-)]
 (Parsons, Flack and Wagner, Acta Cryst. B69 (2013) 249-259).
;
_refine_ls_abs_structure_Flack 0.108(5)
_refine_ls_extinction_method none
_refine_ls_goodness_of_fit_ref 1.167
_refine_ls_hydrogen_treatment constr
_refine_ls_matrix_type full
_refine_ls_number_parameters 1218
_refine_ls_number_reflns 17036
_refine_ls_number_restraints 8
_refine_ls_restrained_S_all 1.169
_refine_ls_R_factor_all 0.0406
_refine_ls_R_factor_gt 0.0401
_refine_ls_shift/su_max 0.001
_refine_ls_shift/su_mean 0.000
_refine_ls_structure_factor_coef Fsqd
_refine_ls_weighting_details 'w=1/[\s^2^(Fo^2^)+(0.1000P)^2^] where P=(Fo^2^+2Fc^2^)/3'
_refine_ls_weighting_scheme calc
_refine_ls_wR_factor_gt 0.1234
_refine_ls_wR_factor_ref 0.1243
_reflns_Friedel_coverage 0.931
_reflns_Friedel_fraction_full 0.999
_reflns_Friedel_fraction_max 0.996
_reflns_number_gt 16824
_reflns_number_total 17036
_reflns_threshold_expression 'I > 2\s(I)'
_cod_data_source_file d3sc02995f2.cif
_cod_data_source_block 1c
_cod_depositor_comments 'Adding full bibliography for 1569950--1569976.cif.'
_cod_database_code 1569969
_shelx_shelxl_version_number 2014/7
_shelx_space_group_comment
;
The symmetry employed for this shelxl refinement is uniquely defined
by the following loop, which should always be used as a source of
symmetry information in preference to the above space-group names.
They are only intended as comments.
;
_shelx_estimated_absorpt_t_max 0.718
_shelx_estimated_absorpt_t_min 0.669
_olex2_refinement_description
;
1. Twinned data refinement
 Scales: 0.6646(11)
 0.3354(11)
2. Fixed Uiso
 At 1.2 times of:
  All C(H) groups, All C(H,H) groups, All C(H,H,H,H) groups
 At 1.5 times of:
  All C(H,H,H) groups
3. Restrained distances
 C5-C12
 1.4 with sigma of 0.01
4. Uiso/Uaniso restraints and constraints
Uanis(C3) \\sim Ueq: with sigma of 0.01 and sigma for terminal atoms of 0.02
5. Others
 Sof(H3BC)=Sof(H3BD)=Sof(Cl6)=1-FVAR(1)
 Sof(Cl1)=Sof(H3AA)=Sof(H3AB)=FVAR(1)
6.a Ternary CH refined with riding coordinates:
 C14(H14), C10(H10), C19(H19), C5(H5)
6.b Secondary CH2 refined with riding coordinates:
 C27(H27A,H27B), C59(H59A,H59B), C65(H65A,H65B), C66(H66A,H66B), C1(H1A,H1B),
 C2(H2A,H2B), C11(H11D,H11E), C13(H13A,H13B), C15(H15A,H15B), C9(H9A,H9B),
 C16(H16A,H16B), C18(H18A,H18B), C3(H3AA,H3AB), C3(H3BC,H3BD), C12(H12A,H12B)
6.c Aromatic/amide H refined with riding coordinates:
 C38(H38), C43(H43), C47(H47), C54(H54), C89(H89), C67(H67), C62(H62),
 CXF(HXF), C71(H71), C76(H76), C77(H77), C79(H79), C83(H83), C84(H84), C88(H88),
  C101(H101), C104(H104), C107(H107), C109(H109), C111(H111), C114(H114),
 C119(H119), C124(H124), C128(H128), C130(H130), C132(H132), C137(H137),
 C138(H138), C140(H140), C142(H142)
6.d Fitted hexagon refined as free rotating group:
 C55(C54,C89,C67,C62,CXF)
6.e Idealised Me refined as rotating group:
 C30(H30A,H30B,H30C), C32(H32A,H32B,H32C), C42(H42A,H42B,H42C), C60(H60A,H60B,
 H60C), C68(H68A,H68B,H68C), C75(H75A,H75B,H75C), C91(H91A,H91B,H91C), C97(H97A,
 H97B,H97C), C100(H10A,H10B,H10C), C103(H10G,H10H,H10I), C105(H10D,H10E,H10F),
 C110(H11A,H11B,H11C)
;
_olex2_submission_special_instructions 'No special instructions were received'

loop_
_space_group_symop_operation_xyz
'x, y, z'
'-x, y+1/2, -z'

loop_
_atom_site_label
_atom_site_type_symbol
_atom_site_fract_x
_atom_site_fract_y
_atom_site_fract_z
_atom_site_U_iso_or_equiv
_atom_site_adp_type
_atom_site_occupancy
_atom_site_site_symmetry_order
_atom_site_calc_flag
_atom_site_refinement_flags_posn
_atom_site_refinement_flags_adp
_atom_site_refinement_flags_occupancy
_atom_site_disorder_assembly
_atom_site_disorder_group
P2 P 0.23150(17) 0.15682(8) 0.18108(4) 0.0325(3) Uani 1 1 d . . . . .
P6 P 0.24871(16) 0.51584(8) 0.30353(4) 0.0310(3) Uani 1 1 d . . . . .
P3 P -0.23380(16) -0.08839(8) 0.31996(4) 0.0326(3) Uani 1 1 d . . . . .
P4 P 0.20119(18) 0.15467(8) 0.43162(4) 0.0355(3) Uani 1 1 d . . . . .
P5 P -0.20382(17) -0.08463(8) 0.06885(4) 0.0340(3) Uani 1 1 d . . . . .
P1 P -0.25182(16) -0.44605(8) 0.19563(4) 0.0312(3) Uani 1 1 d . . . . .
C4 C -0.2139(6) -0.3596(4) 0.3014(2) 0.0409(14) Uani 1 1 d . . . . .
O5 O 0.1432(5) 0.5012(2) 0.26155(11) 0.0315(8) Uani 1 1 d . . . . .
C6 C 0.1381(7) 0.2969(3) 0.19568(18) 0.0357(12) Uani 1 1 d . . . . .
C7 C -0.0617(5) -0.1026(3) 0.21935(16) 0.0291(10) Uani 1 1 d . . . . .
C8 C -0.2100(6) 0.0147(3) 0.21787(17) 0.0336(11) Uani 1 1 d . . . . .
O2 O 0.1312(4) 0.2294(2) 0.16967(10) 0.0351(8) Uani 1 1 d . . . . .
O10 O -0.1328(5) -0.0380(2) 0.28784(10) 0.0352(9) Uani 1 1 d . . . . .
O11 O 0.1453(5) 0.4964(2) 0.34549(12) 0.0351(9) Uani 1 1 d . . . . .
O12 O -0.1481(5) -0.4295(2) 0.15356(12) 0.0337(8) Uani 1 1 d . . . . .
O13 O -0.3895(5) -0.4013(2) 0.19672(12) 0.0387(9) Uani 1 1 d . . . . .
O14 O 0.3557(5) 0.1670(3) 0.41769(12) 0.0447(10) Uani 1 1 d . . . . .
O15 O -0.1337(5) -0.1606(2) 0.33062(10) 0.0381(9) Uani 1 1 d . . . . .
O16 O -0.1095(4) -0.1594(2) 0.06056(10) 0.0367(8) Uani 1 1 d . . . . .
C17 C -0.2118(6) -0.2829(3) 0.06799(16) 0.0314(11) Uani 1 1 d . . . . .
O18 O -0.1462(5) -0.4331(2) 0.23798(13) 0.0396(9) Uani 1 1 d . . . . .
O19 O -0.1123(5) -0.0353(2) 0.10236(10) 0.0375(9) Uani 1 1 d . . . . .
O20 O 0.1043(5) 0.2291(2) 0.43917(11) 0.0394(8) Uani 1 1 d . . . . .
C21 C -0.1455(7) -0.3610(3) 0.26057(17) 0.0325(11) Uani 1 1 d . . . . .
C22 C 0.2163(7) 0.3581(3) 0.17517(17) 0.0337(11) Uani 1 1 d . . . . .
C23 C -0.0708(6) -0.2293(3) 0.26379(16) 0.0280(10) Uani 1 1 d . . . . .
O24 O 0.3887(4) 0.4729(2) 0.30183(14) 0.0388(9) Uani 1 1 d . . . . .
O25 O 0.1037(5) 0.1054(2) 0.39670(12) 0.0369(8) Uani 1 1 d . . . . .
O26 O -0.3570(5) -0.0986(3) 0.08226(14) 0.0465(10) Uani 1 1 d . . . . .
C27 C 0.0188(6) -0.1632(3) 0.24763(15) 0.0339(11) Uani 1 1 d . . . . .
H27A H 0.1028 -0.1833 0.2296 0.041 Uiso 1 1 calc R U . . .
H27B H 0.0621 -0.1376 0.2742 0.041 Uiso 1 1 calc R U . . .
O28 O -0.3832(5) -0.1048(3) 0.30249(14) 0.0428(10) Uani 1 1 d . . . . .
O29 O 0.3786(5) 0.1742(3) 0.19921(12) 0.0400(9) Uani 1 1 d . . . . .
C30 C -0.2852(8) -0.4303(3) 0.32249(17) 0.0427(13) Uani 1 1 d . . . . .
H30A H -0.2842 -0.4721 0.3007 0.064 Uiso 1 1 calc R U . . .
H30B H -0.3883 -0.4188 0.3310 0.064 Uiso 1 1 calc R U . . .
H30C H -0.2286 -0.4452 0.3492 0.064 Uiso 1 1 calc R U . . .
C31 C -0.0657(5) -0.2968(3) 0.15258(16) 0.0297(11) Uani 1 1 d . . . . .
C32 C -0.2723(8) 0.0801(4) 0.14344(16) 0.0489(16) Uani 1 1 d . . . . .
H32A H -0.3690 0.0949 0.1560 0.073 Uiso 1 1 calc R U . . .
H32B H -0.2857 0.0628 0.1124 0.073 Uiso 1 1 calc R U . . .
H32C H -0.2048 0.1240 0.1439 0.073 Uiso 1 1 calc R U . . .
C33 C -0.1471(6) -0.3585(3) 0.13213(17) 0.0342(11) Uani 1 1 d . . . . .
C34 C -0.2727(7) -0.5474(4) 0.19265(18) 0.0382(13) Uani 1 1 d . . . . .
C35 C -0.2199(6) -0.3516(3) 0.09300(18) 0.0363(11) Uani 1 1 d . . . . .
O36 O 0.1303(4) 0.1071(2) 0.21354(12) 0.0341(8) Uani 1 1 d . . . . .
C37 C -0.1391(6) -0.0436(3) 0.24030(16) 0.0255(10) Uani 1 1 d . . . . .
C38 C 0.2041(9) 0.7380(4) 0.3411(2) 0.0492(15) Uani 1 1 d . . . . .
H38 H 0.1424 0.7679 0.3601 0.059 Uiso 1 1 calc R U . . .
C39 C -0.0721(6) -0.3011(3) 0.24056(15) 0.0304(10) Uani 1 1 d . . . . .
C40 C 0.0656(6) 0.3680(3) 0.34721(14) 0.0302(11) Uani 1 1 d . . . . .
C41 C -0.0556(6) -0.1023(3) 0.17282(17) 0.0328(11) Uani 1 1 d . . . . .
C42 C 0.2830(9) 0.3470(3) 0.12929(18) 0.0471(16) Uani 1 1 d . . . . .
H42A H 0.3664 0.3112 0.1312 0.071 Uiso 1 1 calc R U . . .
H42B H 0.3188 0.3960 0.1178 0.071 Uiso 1 1 calc R U . . .
H42C H 0.2071 0.3266 0.1089 0.071 Uiso 1 1 calc R U . . .
C43 C 0.3850(8) 0.6513(3) 0.2832(2) 0.0474(15) Uani 1 1 d . . . . .
H43 H 0.4425 0.6229 0.2623 0.057 Uiso 1 1 calc R U . . .
C44 C 0.1995(7) 0.0515(4) 0.33066(19) 0.0381(12) Uani 1 1 d . . . . .
C45 C -0.2048(7) 0.0148(3) 0.17191(17) 0.0306(10) Uani 1 1 d . . . . .
C46 C 0.2649(6) 0.6155(3) 0.30734(16) 0.0301(11) Uani 1 1 d . . . . .
C47 C 0.2272(8) 0.0205(4) 0.05116(18) 0.0504(16) Uani 1 1 d . . . . .
H47 H 0.2305 -0.0076 0.0239 0.060 Uiso 1 1 calc R U . . .
C48 C 0.1340(8) 0.1125(4) 0.26051(18) 0.0393(13) Uani 1 1 d . . . . .
C50 C 0.1470(6) 0.4243(3) 0.36622(15) 0.0319(11) Uani 1 1 d . . . . .
C51 C 0.2145(7) 0.4268(3) 0.19795(15) 0.0338(12) Uani 1 1 d . . . . .
C52 C -0.1228(7) -0.0422(3) 0.14972(15) 0.0317(11) Uani 1 1 d . . . . .
C53 C 0.1276(6) 0.2943(3) 0.41272(14) 0.0297(10) Uani 1 1 d . . . . .
C55 C 0.1746(5) 0.1044(2) 0.48320(10) 0.0395(13) Uani 1 1 d G . . . .
C54 C 0.0623(4) 0.1224(2) 0.51357(11) 0.0442(14) Uani 1 1 d G . . . .
H54 H -0.0022 0.1642 0.5079 0.053 Uiso 1 1 calc R U . . .
C89 C 0.0444(5) 0.0792(3) 0.55231(10) 0.060(2) Uani 1 1 d G . . . .
H89 H -0.0323 0.0914 0.5731 0.072 Uiso 1 1 calc R U . . .
C67 C 0.1388(6) 0.0180(3) 0.56068(11) 0.060(2) Uani 1 1 d G . . . .
H67 H 0.1265 -0.0115 0.5872 0.072 Uiso 1 1 calc R U . . .
C62 C 0.2510(6) 0.0001(2) 0.53030(14) 0.074(3) Uani 1 1 d G . . . .
H62 H 0.3155 -0.0417 0.5360 0.089 Uiso 1 1 calc R U . . .
CXF C 0.2689(5) 0.0433(3) 0.49156(13) 0.0580(18) Uani 1 1 d G . . . .
HXF H 0.3456 0.0310 0.4708 0.070 Uiso 1 1 calc R U . . .
C56 C -0.2246(7) -0.0370(3) 0.37134(18) 0.0400(13) Uani 1 1 d . . . . .
C57 C -0.1267(7) -0.2250(3) 0.08713(18) 0.0391(13) Uani 1 1 d . . . . .
C58 C 0.0552(5) 0.2981(3) 0.37089(14) 0.0255(9) Uani 1 1 d . . . . .
C59 C 0.0320(6) -0.1613(3) 0.14564(15) 0.0331(10) Uani 1 1 d . . . . .
H59A H 0.0781 -0.1352 0.1197 0.040 Uiso 1 1 calc R U . . .
H59B H 0.1139 -0.1810 0.1647 0.040 Uiso 1 1 calc R U . . .
C60 C 0.2865(7) -0.0074(3) 0.25593(17) 0.0409(12) Uani 1 1 d . . . . .
H60A H 0.2314 -0.0175 0.2282 0.061 Uiso 1 1 calc R U . . .
H60B H 0.2920 -0.0541 0.2739 0.061 Uiso 1 1 calc R U . . .
H60C H 0.3876 0.0097 0.2485 0.061 Uiso 1 1 calc R U . . .
C61 C 0.0531(6) 0.1714(3) 0.32857(14) 0.0286(10) Uani 1 1 d . . . . .
C63 C 0.1252(7) 0.1109(3) 0.34955(18) 0.0347(12) Uani 1 1 d . . . . .
C65 C -0.0354(6) 0.2296(3) 0.35506(16) 0.0333(11) Uani 1 1 d . . . . .
H65A H -0.0792 0.2042 0.3816 0.040 Uiso 1 1 calc R U . . .
H65B H -0.1187 0.2480 0.3361 0.040 Uiso 1 1 calc R U . . .
C66 C 0.0148(5) -0.3132(4) 0.19539(16) 0.0354(12) Uani 1 1 d . . . . .
H66A H 0.1051 -0.2808 0.1962 0.042 Uiso 1 1 calc R U . . .
H66B H 0.0487 -0.3668 0.1944 0.042 Uiso 1 1 calc R U . . .
C68 C -0.2942(7) 0.0749(3) 0.24480(18) 0.0395(12) Uani 1 1 d . . . . .
H68A H -0.3550 0.0499 0.2678 0.059 Uiso 1 1 calc R U . . .
H68B H -0.3589 0.1041 0.2246 0.059 Uiso 1 1 calc R U . . .
H68C H -0.2228 0.1093 0.2592 0.059 Uiso 1 1 calc R U . . .
C69 C 0.0664(7) 0.3007(3) 0.23749(16) 0.0345(11) Uani 1 1 d . . . . .
C71 C 0.4159(9) 0.7276(3) 0.2907(2) 0.0483(15) Uani 1 1 d . . . . .
H71 H 0.4996 0.7505 0.2766 0.058 Uiso 1 1 calc R U . . .
C72 C -0.1451(6) -0.2288(3) 0.30465(16) 0.0317(11) Uani 1 1 d . . . . .
C73 C 0.0701(6) 0.3684(3) 0.26047(16) 0.0325(11) Uani 1 1 d . . . . .
C74 C -0.0570(6) -0.2287(3) 0.1283(2) 0.0386(12) Uani 1 1 d . . . . .
C75 C -0.3162(8) -0.4170(4) 0.07582(19) 0.0470(15) Uani 1 1 d . . . . .
H75A H -0.3667 -0.4015 0.0481 0.070 Uiso 1 1 calc R U . . .
H75B H -0.3908 -0.4303 0.0986 0.070 Uiso 1 1 calc R U . . .
H75C H -0.2531 -0.4614 0.0697 0.070 Uiso 1 1 calc R U . . .
C76 C -0.1839(7) -0.5909(3) 0.16359(18) 0.0384(12) Uani 1 1 d . . . . .
H76 H -0.1056 -0.5687 0.1466 0.046 Uiso 1 1 calc R U . . .
C77 C -0.2744(8) 0.0269(4) 0.00979(19) 0.0558(18) Uani 1 1 d . . . . .
H77 H -0.3510 0.0389 0.0306 0.067 Uiso 1 1 calc R U . . .
C79 C 0.3144(9) -0.0028(4) 0.08723(18) 0.0566(18) Uani 1 1 d . . . . .
H79 H 0.3751 -0.0470 0.0853 0.068 Uiso 1 1 calc R U . . .
C80 C 0.0595(6) 0.1723(3) 0.28066(15) 0.0318(11) Uani 1 1 d . . . . .
C81 C 0.2103(8) 0.3532(4) 0.43082(18) 0.0438(14) Uani 1 1 d . . . . .
C82 C 0.2084(5) 0.0531(3) 0.28216(16) 0.0303(10) Uani 1 1 d . . . . .
C83 C -0.3285(8) -0.7012(4) 0.1835(2) 0.0546(17) Uani 1 1 d . . . . .
H83 H -0.3490 -0.7539 0.1799 0.065 Uiso 1 1 calc R U . . .
C84 C 0.1383(7) 0.1268(3) 0.09347(15) 0.0396(13) Uani 1 1 d . . . . .
H84 H 0.0802 0.1720 0.0952 0.047 Uiso 1 1 calc R U . . .
C85 C -0.2091(7) -0.2887(4) 0.32476(18) 0.0393(13) Uani 1 1 d . . . . .
C88 C -0.1356(8) -0.0160(4) 0.44569(18) 0.0475(15) Uani 1 1 d . . . . .
H88 H -0.0730 -0.0303 0.4700 0.057 Uiso 1 1 calc R U . . .
C91 C -0.2887(9) -0.2717(4) 0.02420(18) 0.0487(16) Uani 1 1 d . . . . .
H91A H -0.2226 -0.2875 -0.0003 0.073 Uiso 1 1 calc R U . . .
H91B H -0.3142 -0.2178 0.0205 0.073 Uiso 1 1 calc R U . . .
H91C H -0.3799 -0.3023 0.0235 0.073 Uiso 1 1 calc R U . . .
C92 C 0.2277(6) 0.4210(4) 0.40776(14) 0.0348(11) Uani 1 1 d . . . . .
C95 C 0.1447(6) 0.4298(4) 0.24061(16) 0.0349(11) Uani 1 1 d . . . . .
C97 C 0.2784(8) 0.4977(4) 0.1795(2) 0.0461(14) Uani 1 1 d . . . . .
H97A H 0.2028 0.5380 0.1801 0.069 Uiso 1 1 calc R U . . .
H97B H 0.3105 0.4890 0.1485 0.069 Uiso 1 1 calc R U . . .
H97C H 0.3642 0.5132 0.1977 0.069 Uiso 1 1 calc R U . . .
C98 C 0.2255(5) 0.1039(3) 0.13000(16) 0.0318(11) Uani 1 1 d . . . . .
C100 C 0.3180(8) 0.4864(4) 0.4234(2) 0.0463(14) Uani 1 1 d . . . . .
H10A H 0.2951 0.5312 0.4051 0.069 Uiso 1 1 calc R U . . .
H10B H 0.4242 0.4741 0.4206 0.069 Uiso 1 1 calc R U . . .
H10C H 0.2946 0.4971 0.4549 0.069 Uiso 1 1 calc R U . . .
C101 C -0.3231(8) 0.0651(5) 0.4171(2) 0.0553(16) Uani 1 1 d . . . . .
H101 H -0.3909 0.1060 0.4214 0.066 Uiso 1 1 calc R U . . .
C103 C -0.2819(9) -0.2838(4) 0.37050(19) 0.0519(17) Uani 1 1 d . . . . .
H10G H -0.2593 -0.2343 0.3841 0.078 Uiso 1 1 calc R U . . .
H10H H -0.2435 -0.3245 0.3898 0.078 Uiso 1 1 calc R U . . .
H10I H -0.3901 -0.2893 0.3673 0.078 Uiso 1 1 calc R U . . .
C104 C -0.3857(7) -0.5792(4) 0.2160(2) 0.0448(14) Uani 1 1 d . . . . .
H104 H -0.4463 -0.5488 0.2350 0.054 Uiso 1 1 calc R U . . .
C105 C 0.2920(10) 0.3392(5) 0.4760(2) 0.0548(17) Uani 1 1 d . . . . .
H10D H 0.3850 0.3115 0.4704 0.082 Uiso 1 1 calc R U . . .
H10E H 0.2281 0.3090 0.4959 0.082 Uiso 1 1 calc R U . . .
H10F H 0.3145 0.3881 0.4902 0.082 Uiso 1 1 calc R U . . .
C107 C 0.1774(8) 0.6611(4) 0.3347(2) 0.0476(15) Uani 1 1 d . . . . .
H107 H 0.0953 0.6385 0.3498 0.057 Uiso 1 1 calc R U . . .
C109 C 0.3101(11) 0.0404(4) 0.1261(2) 0.0569(19) Uani 1 1 d . . . . .
H109 H 0.3688 0.0248 0.1510 0.068 Uiso 1 1 calc R U . . .
C110 C 0.2664(8) -0.0103(4) 0.3565(2) 0.0483(14) Uani 1 1 d . . . . .
H11A H 0.3224 -0.0438 0.3363 0.072 Uiso 1 1 calc R U . . .
H11B H 0.1877 -0.0396 0.3714 0.072 Uiso 1 1 calc R U . . .
H11C H 0.3340 0.0109 0.3791 0.072 Uiso 1 1 calc R U . . .
C111 C -0.3200(8) 0.0262(4) 0.3757(2) 0.0515(17) Uani 1 1 d . . . . .
H111 H -0.3807 0.0423 0.3514 0.062 Uiso 1 1 calc R U . . .
C114 C -0.0539(8) -0.0094(4) -0.05103(19) 0.0593(18) Uani 1 1 d . . . . .
H114 H 0.0213 -0.0221 -0.0722 0.071 Uiso 1 1 calc R U . . .
C119 C -0.4128(10) -0.6570(5) 0.2120(3) 0.066(2) Uani 1 1 d . . . . .
H119 H -0.4903 -0.6798 0.2291 0.079 Uiso 1 1 calc R U . . .
C124 C 0.3267(9) 0.7701(4) 0.3182(2) 0.0528(16) Uani 1 1 d . . . . .
H124 H 0.3479 0.8227 0.3220 0.063 Uiso 1 1 calc R U . . .
C128 C 0.1378(9) 0.0822(4) 0.05406(19) 0.0513(16) Uani 1 1 d . . . . .
H128 H 0.0747 0.0955 0.0297 0.062 Uiso 1 1 calc R U . . .
C130 C -0.2160(9) -0.6678(4) 0.1609(2) 0.0515(16) Uani 1 1 d . . . . .
H130 H -0.1556 -0.6987 0.1421 0.062 Uiso 1 1 calc R U . . .
C131 C -0.1796(7) -0.0337(3) 0.01751(16) 0.0396(13) Uani 1 1 d . . . . .
C132 C -0.2300(8) 0.0446(4) 0.45104(18) 0.0487(15) Uani 1 1 d . . . . .
H132 H -0.2305 0.0723 0.4785 0.058 Uiso 1 1 calc R U . . .
C137 C -0.1438(10) 0.0514(4) -0.0590(2) 0.063(2) Uani 1 1 d . . . . .
H137 H -0.1300 0.0811 -0.0853 0.075 Uiso 1 1 calc R U . . .
C138 C -0.1284(7) -0.0569(4) 0.40603(17) 0.0446(14) Uani 1 1 d . . . . .
H138 H -0.0594 -0.0975 0.4026 0.054 Uiso 1 1 calc R U . . .
C140 C -0.0698(7) -0.0533(4) -0.01241(17) 0.0495(15) Uani 1 1 d . . . . .
H140 H -0.0065 -0.0956 -0.0069 0.059 Uiso 1 1 calc R U . . .
C142 C -0.2558(8) 0.0700(4) -0.0289(2) 0.0600(18) Uani 1 1 d . . . . .
H142 H -0.3194 0.1121 -0.0346 0.072 Uiso 1 1 calc R U . . .
C1 C -0.0221(6) 0.2291(3) 0.25206(15) 0.0298(10) Uani 1 1 d . . . . .
H1A H -0.1116 0.2461 0.2687 0.036 Uiso 1 1 calc R U . . .
H1B H -0.0571 0.2027 0.2246 0.036 Uiso 1 1 calc R U . . .
Cl2 Cl -0.6758(3) -0.28588(16) 0.11067(8) 0.0922(9) Uani 1 1 d . . . . .
O1 O -0.6286(5) -0.1412(4) 0.1804(2) 0.089(2) Uani 1 1 d . . . . .
C2 C -0.4761(7) -0.1438(5) 0.1951(2) 0.063(2) Uani 1 1 d . . . . .
H2A H -0.4000 -0.1195 0.1757 0.076 Uiso 1 1 calc R U . . .
H2B H -0.4565 -0.1400 0.2277 0.076 Uiso 1 1 calc R U . . .
C11 C -0.5121(7) -0.2433(4) 0.1364(2) 0.0592(17) Uani 1 1 d . . . . .
H11D H -0.4339 -0.2826 0.1399 0.071 Uiso 1 1 calc R U . . .
H11E H -0.4726 -0.2029 0.1165 0.071 Uiso 1 1 calc R U . . .
C14 C -0.5466(7) -0.2118(4) 0.17879(19) 0.0593(14) Uani 1 1 d . . . . .
H14 H -0.5740 -0.2496 0.2025 0.071 Uiso 1 1 calc R U . . .
Cl3 Cl -0.3326(3) 0.35834(15) 0.38581(8) 0.0853(7) Uani 1 1 d . . . . .
O7 O -0.3722(7) 0.2337(4) 0.30128(18) 0.0783(17) Uani 1 1 d . . . . .
C10 C -0.4594(6) 0.2410(4) 0.34251(18) 0.0489(12) Uani 1 1 d . . . . .
H10 H -0.4312 0.2039 0.3665 0.059 Uiso 1 1 calc R U . . .
C13 C -0.5181(9) 0.2067(4) 0.3029(2) 0.0596(18) Uani 1 1 d . . . . .
H13A H -0.5325 0.1508 0.3031 0.071 Uiso 1 1 calc R U . . .
H13B H -0.5948 0.2353 0.2860 0.071 Uiso 1 1 calc R U . . .
C15 C -0.4844(10) 0.3159(6) 0.3584(4) 0.086(3) Uani 1 1 d . . . . .
H15A H -0.5701 0.3149 0.3793 0.104 Uiso 1 1 calc R U . . .
H15B H -0.5128 0.3483 0.3325 0.104 Uiso 1 1 calc R U . . .
C9 C -0.0188(5) 0.3811(3) 0.30246(14) 0.0285(10) Uani 1 1 d . . . . .
H9A H -0.1064 0.3468 0.3018 0.034 Uiso 1 1 calc R U . . .
H9B H -0.0565 0.4341 0.3022 0.034 Uiso 1 1 calc R U . . .
Cl4 Cl -0.8713(5) -0.1715(2) 0.46534(16) 0.162(2) Uani 1 1 d . . . . .
O4 O -0.6871(9) -0.3314(4) 0.4602(2) 0.0843(18) Uani 1 1 d . . . . .
C16 C -0.5459(12) -0.3199(6) 0.4731(3) 0.089(3) Uani 1 1 d . . . . .
H16A H -0.4658 -0.3412 0.4540 0.107 Uiso 1 1 calc R U . . .
H16B H -0.5244 -0.3201 0.5057 0.107 Uiso 1 1 calc R U . . .
C19 C -0.6297(11) -0.2591(5) 0.4558(2) 0.080(2) Uani 1 1 d . . . . .
H19 H -0.6057 -0.2402 0.4249 0.096 Uiso 1 1 calc R U . . .
C18 C -0.7055(16) -0.2055(7) 0.4879(6) 0.135(6) Uani 1 1 d . . . . .
H18A H -0.6384 -0.1622 0.4946 0.162 Uiso 1 1 calc R U . . .
H18B H -0.7264 -0.2324 0.5164 0.162 Uiso 1 1 calc R U . . .
Cl1 Cl 0.1167(5) -0.2545(3) -0.0326(2) 0.158(2) Uani 0.831(7) 1 d . . P A 1
O3 O 0.2915(10) -0.1026(5) -0.0336(3) 0.099(2) Uani 1 1 d . . . . .
C3 C 0.302(2) -0.2418(10) -0.0419(5) 0.152(6) Uani 1 1 d . U . . .
H3AA H 0.3599 -0.2866 -0.0319 0.182 Uiso 0.831(7) 1 calc R U P A 1
H3AB H 0.3221 -0.2327 -0.0742 0.182 Uiso 0.831(7) 1 calc R U P A 1
H3BC H 0.2405 -0.2251 -0.0677 0.182 Uiso 0.169(7) 1 calc R U P A 2
H3BD H 0.2394 -0.2759 -0.0234 0.182 Uiso 0.169(7) 1 calc R U P A 2
C5 C 0.3432(12) -0.1661(6) -0.0117(4) 0.107(3) Uani 1 1 d D . . . .
H5 H 0.3327 -0.1689 0.0217 0.128 Uiso 1 1 calc R U . . .
Cl6 Cl 0.4718(18) -0.3022(7) -0.0656(4) 0.094(5) Uani 0.169(7) 1 d . . P A 2
C12 C 0.4461(12) -0.1187(10) -0.0293(4) 0.130(6) Uani 1 1 d D . . . .
H12A H 0.5005 -0.1358 -0.0564 0.156 Uiso 1 1 calc R U . . .
H12B H 0.5051 -0.0870 -0.0083 0.156 Uiso 1 1 calc R U . . .

loop_
_atom_site_aniso_label
_atom_site_aniso_U_11
_atom_site_aniso_U_22
_atom_site_aniso_U_33
_atom_site_aniso_U_23
_atom_site_aniso_U_13
_atom_site_aniso_U_12
P2 0.0372(7) 0.0307(7) 0.0297(5) -0.0007(6) -0.0015(5) -0.0031(6)
P6 0.0347(7) 0.0249(6) 0.0334(6) 0.0007(5) 0.0044(5) 0.0031(6)
P3 0.0352(6) 0.0334(7) 0.0292(6) -0.0027(6) -0.0011(5) -0.0028(7)
P4 0.0413(7) 0.0320(7) 0.0333(6) 0.0053(6) 0.0072(6) -0.0015(6)
P5 0.0404(7) 0.0321(7) 0.0295(5) 0.0050(6) 0.0053(5) 0.0034(6)
P1 0.0315(6) 0.0272(6) 0.0350(6) -0.0004(5) 0.0026(5) 0.0034(6)
C4 0.034(3) 0.035(3) 0.053(3) -0.002(3) 0.004(3) 0.004(2)
O5 0.037(2) 0.0260(17) 0.0318(15) 0.0004(14) -0.0017(16) -0.0003(16)
C6 0.040(3) 0.029(3) 0.038(3) 0.001(2) -0.008(2) -0.003(2)
C7 0.023(2) 0.024(2) 0.040(2) 0.005(2) -0.0031(19) -0.005(2)
C8 0.033(3) 0.029(2) 0.038(2) 0.001(2) -0.003(2) -0.012(2)
O2 0.045(2) 0.0274(17) 0.0332(15) -0.0044(15) -0.0076(16) 0.0009(18)
O10 0.048(2) 0.036(2) 0.0212(14) -0.0067(14) 0.0000(15) -0.0081(18)
O11 0.047(2) 0.0236(18) 0.0347(16) 0.0060(14) 0.0098(18) 0.0089(17)
O12 0.0301(18) 0.0303(19) 0.0408(17) -0.0041(15) 0.0051(16) -0.0003(16)
O13 0.041(2) 0.033(2) 0.0420(19) -0.0036(17) -0.0009(17) 0.0080(18)
O14 0.050(2) 0.046(2) 0.0385(17) 0.0054(19) 0.0018(17) -0.003(2)
O15 0.048(2) 0.038(2) 0.0289(14) -0.0017(16) -0.0010(15) 0.003(2)
O16 0.046(2) 0.035(2) 0.0288(14) 0.0048(16) 0.0116(15) 0.0045(19)
C17 0.033(3) 0.027(2) 0.034(2) 0.004(2) -0.003(2) 0.007(2)
O18 0.043(2) 0.0302(19) 0.0452(19) -0.0009(17) 0.000(2) 0.0062(19)
O19 0.054(2) 0.036(2) 0.0225(15) 0.0059(14) 0.0077(15) -0.0030(19)
O20 0.047(2) 0.035(2) 0.0363(16) 0.0045(17) 0.0020(16) 0.003(2)
C21 0.042(3) 0.020(2) 0.036(2) 0.001(2) -0.005(2) 0.001(2)
C22 0.040(3) 0.024(2) 0.036(2) -0.003(2) 0.006(2) -0.004(2)
C23 0.029(2) 0.023(2) 0.033(2) 0.007(2) 0.001(2) 0.002(2)
O24 0.0288(18) 0.035(2) 0.053(2) 0.0012(17) 0.0081(17) 0.0057(17)
O25 0.0408(19) 0.033(2) 0.0370(17) 0.0036(16) 0.0014(15) -0.0019(17)
O26 0.0336(19) 0.045(2) 0.061(2) 0.008(2) 0.0150(18) 0.006(2)
C27 0.029(3) 0.041(3) 0.032(2) 0.003(2) -0.004(2) -0.003(2)
O28 0.034(2) 0.041(2) 0.054(2) 0.0015(18) -0.0091(16) -0.0026(18)
O29 0.043(2) 0.042(2) 0.0350(16) -0.0052(16) 0.0027(15) -0.0102(19)
C30 0.062(4) 0.032(3) 0.034(2) 0.007(2) 0.006(3) -0.002(3)
C31 0.021(2) 0.029(3) 0.039(2) -0.006(2) 0.004(2) -0.002(2)
C32 0.078(4) 0.037(3) 0.031(2) 0.010(2) 0.001(3) 0.017(3)
C33 0.037(3) 0.028(2) 0.037(2) -0.010(2) 0.005(2) 0.000(2)
C34 0.042(3) 0.030(3) 0.042(3) 0.000(2) -0.013(2) -0.004(2)
C35 0.034(2) 0.026(2) 0.049(3) -0.001(2) -0.001(2) -0.003(2)
O36 0.0295(17) 0.032(2) 0.0407(19) -0.0006(15) -0.0012(16) -0.0051(16)
C37 0.025(2) 0.020(2) 0.032(2) -0.0050(18) -0.0003(19) -0.008(2)
C38 0.064(4) 0.036(3) 0.048(3) -0.008(3) -0.010(3) 0.011(3)
C39 0.028(2) 0.032(3) 0.031(2) -0.006(2) 0.001(2) 0.003(2)
C40 0.036(3) 0.032(3) 0.0226(19) 0.0039(19) 0.007(2) 0.012(2)
C41 0.027(2) 0.033(3) 0.039(2) -0.002(2) 0.005(2) -0.003(2)
C42 0.075(4) 0.031(3) 0.035(2) -0.001(2) 0.012(3) 0.002(3)
C43 0.054(4) 0.029(3) 0.059(3) 0.018(3) 0.015(3) 0.007(3)
C44 0.036(3) 0.038(3) 0.040(3) 0.003(2) 0.007(2) -0.009(3)
C45 0.041(3) 0.021(2) 0.030(2) 0.0043(19) 0.002(2) 0.001(2)
C46 0.033(3) 0.025(3) 0.032(2) 0.0003(19) 0.008(2) 0.008(2)
C47 0.060(4) 0.057(4) 0.034(2) -0.013(3) 0.007(3) -0.001(4)
C48 0.044(3) 0.041(3) 0.032(2) 0.006(2) -0.002(2) -0.008(3)
C50 0.036(2) 0.029(3) 0.031(2) 0.010(2) 0.009(2) 0.013(2)
C51 0.050(3) 0.030(3) 0.0220(19) 0.006(2) 0.000(2) -0.003(2)
C52 0.046(3) 0.026(2) 0.023(2) 0.0017(19) 0.000(2) -0.002(2)
C53 0.037(3) 0.031(3) 0.0211(18) 0.0023(19) 0.0012(19) 0.001(2)
C55 0.037(3) 0.048(4) 0.033(2) 0.009(2) 0.000(2) 0.000(3)
C54 0.051(3) 0.050(3) 0.032(2) 0.000(3) 0.012(2) -0.008(3)
C89 0.083(5) 0.074(5) 0.023(2) 0.000(3) 0.004(3) -0.022(5)
C67 0.090(5) 0.063(4) 0.027(2) 0.021(3) -0.010(3) -0.029(5)
C62 0.106(6) 0.071(5) 0.047(3) 0.035(4) -0.009(4) -0.021(5)
CXF 0.075(5) 0.047(4) 0.051(3) 0.018(3) 0.012(3) 0.003(4)
C56 0.053(3) 0.033(3) 0.034(2) 0.001(2) 0.000(2) -0.005(3)
C57 0.044(3) 0.031(3) 0.042(3) 0.003(2) 0.016(2) 0.010(3)
C58 0.026(2) 0.031(2) 0.0202(17) -0.0004(18) 0.0039(17) 0.004(2)
C59 0.031(2) 0.032(3) 0.037(2) -0.002(2) 0.0098(19) 0.000(2)
C60 0.047(3) 0.031(3) 0.045(2) -0.007(2) 0.006(2) -0.002(3)
C61 0.030(2) 0.029(2) 0.0269(19) 0.0079(19) 0.0000(18) -0.007(2)
C63 0.030(3) 0.036(3) 0.038(2) 0.005(2) 0.003(2) -0.010(2)
C65 0.030(2) 0.033(3) 0.037(2) 0.012(2) 0.0027(19) -0.007(2)
C66 0.023(2) 0.043(3) 0.040(2) 0.000(2) 0.0069(19) 0.001(2)
C68 0.050(3) 0.024(3) 0.044(2) -0.004(2) 0.003(2) 0.001(2)
C69 0.032(3) 0.043(3) 0.028(2) -0.001(2) -0.003(2) 0.000(3)
C71 0.058(4) 0.032(3) 0.055(3) 0.001(2) -0.001(3) -0.019(3)
C72 0.036(3) 0.032(3) 0.028(2) -0.004(2) 0.006(2) 0.006(2)
C73 0.028(2) 0.033(3) 0.036(2) 0.011(2) -0.006(2) 0.000(2)
C74 0.035(3) 0.032(3) 0.049(3) 0.002(2) 0.014(2) 0.001(3)
C75 0.061(4) 0.038(3) 0.042(3) -0.016(2) -0.021(3) 0.002(3)
C76 0.042(3) 0.033(3) 0.040(3) 0.009(2) -0.001(2) -0.006(3)
C77 0.064(4) 0.058(4) 0.046(3) 0.018(3) -0.004(3) 0.017(4)
C79 0.078(4) 0.057(4) 0.034(2) -0.021(3) -0.003(3) 0.019(4)
C80 0.029(2) 0.035(3) 0.031(2) -0.002(2) 0.0049(19) -0.005(2)
C81 0.049(3) 0.049(3) 0.033(2) -0.009(3) 0.007(3) 0.004(3)
C82 0.034(2) 0.023(2) 0.033(2) -0.005(2) 0.004(2) 0.000(2)
C83 0.054(4) 0.026(3) 0.084(4) -0.002(3) -0.019(4) -0.002(3)
C84 0.056(3) 0.031(3) 0.031(2) -0.009(2) -0.012(2) 0.005(3)
C85 0.040(3) 0.047(3) 0.032(2) 0.008(3) 0.000(2) 0.009(3)
C88 0.057(4) 0.054(4) 0.032(2) 0.001(3) -0.006(2) 0.002(4)
C91 0.077(5) 0.036(3) 0.033(2) 0.000(2) -0.015(3) 0.014(3)
C92 0.042(3) 0.039(3) 0.0233(18) -0.010(2) 0.0050(19) 0.009(3)
C95 0.031(3) 0.042(3) 0.032(2) -0.003(2) 0.004(2) 0.005(3)
C97 0.053(4) 0.037(3) 0.048(3) 0.007(3) 0.011(3) 0.000(3)
C98 0.027(2) 0.038(3) 0.031(2) -0.007(2) 0.0048(19) 0.000(2)
C100 0.052(3) 0.037(3) 0.050(3) 0.009(3) 0.006(3) -0.004(3)
C101 0.051(3) 0.059(4) 0.055(3) -0.007(3) 0.008(3) 0.013(3)
C103 0.069(4) 0.053(4) 0.034(2) 0.003(3) 0.015(3) -0.010(4)
C104 0.045(3) 0.043(3) 0.047(3) 0.001(3) 0.009(3) -0.006(3)
C105 0.066(4) 0.052(4) 0.047(3) -0.004(3) -0.012(3) -0.012(4)
C107 0.047(3) 0.043(3) 0.053(3) -0.019(3) 0.002(3) 0.013(3)
C109 0.087(5) 0.048(4) 0.035(3) -0.008(3) 0.004(3) 0.021(4)
C110 0.054(3) 0.036(3) 0.055(3) -0.001(3) 0.002(3) 0.006(3)
C111 0.039(3) 0.068(5) 0.048(3) -0.012(3) -0.016(3) 0.012(3)
C114 0.071(4) 0.066(5) 0.042(3) 0.008(3) 0.011(3) -0.010(4)
C119 0.059(4) 0.052(4) 0.086(5) 0.037(4) -0.003(4) 0.004(4)
C124 0.069(4) 0.032(3) 0.058(3) 0.012(3) -0.015(3) -0.001(3)
C128 0.070(4) 0.044(3) 0.039(3) -0.011(3) -0.008(3) -0.004(4)
C130 0.062(4) 0.033(3) 0.059(3) -0.012(3) -0.012(3) 0.011(3)
C131 0.055(3) 0.028(3) 0.035(2) 0.000(2) 0.005(2) -0.008(3)
C132 0.068(4) 0.040(3) 0.038(2) -0.007(2) 0.002(3) 0.002(3)
C137 0.078(5) 0.066(4) 0.043(3) 0.016(3) -0.010(3) -0.003(5)
C138 0.048(3) 0.046(3) 0.040(2) 0.000(2) -0.002(2) -0.005(3)
C140 0.062(4) 0.053(4) 0.034(2) 0.001(3) 0.001(2) 0.000(4)
C142 0.071(4) 0.046(4) 0.063(3) 0.015(3) -0.008(3) 0.013(4)
C1 0.031(2) 0.026(2) 0.032(2) 0.001(2) 0.000(2) -0.003(2)
Cl2 0.0618(10) 0.1160(19) 0.0987(14) -0.0777(16) 0.0074(10) -0.0087(13)
O1 0.036(2) 0.102(4) 0.127(5) -0.085(4) -0.007(3) 0.007(2)
C2 0.033(3) 0.099(6) 0.057(3) -0.012(4) 0.004(3) -0.019(4)
C11 0.044(3) 0.052(4) 0.081(4) -0.013(3) 0.029(3) -0.006(3)
C14 0.061(3) 0.069(4) 0.049(3) 0.000(3) 0.000(2) -0.022(3)
Cl3 0.0707(11) 0.0875(15) 0.0979(13) -0.0559(13) 0.0098(11) -0.0096(12)
O7 0.063(3) 0.110(5) 0.062(3) -0.030(3) 0.017(2) -0.015(3)
C10 0.044(3) 0.059(3) 0.044(2) 0.001(2) 0.004(2) -0.017(2)
C13 0.074(4) 0.053(4) 0.052(3) -0.012(3) -0.006(3) -0.015(4)
C15 0.060(5) 0.074(6) 0.125(7) -0.029(6) 0.000(5) 0.015(5)
C9 0.033(2) 0.022(2) 0.030(2) 0.0015(17) -0.0017(19) 0.004(2)
Cl4 0.151(3) 0.102(2) 0.232(4) -0.053(3) -0.095(3) 0.060(2)
O4 0.091(4) 0.065(4) 0.098(4) -0.013(3) -0.009(4) 0.016(3)
C16 0.102(7) 0.077(5) 0.088(5) 0.033(5) 0.001(5) -0.012(6)
C19 0.107(6) 0.078(5) 0.055(3) 0.016(3) -0.007(4) -0.012(5)
C18 0.131(10) 0.079(6) 0.194(13) -0.041(8) -0.080(10) 0.028(7)
Cl1 0.110(3) 0.095(3) 0.269(7) -0.038(4) -0.038(4) -0.003(2)
O3 0.111(6) 0.078(4) 0.107(5) -0.019(4) 0.017(4) 0.024(4)
C3 0.183(12) 0.135(9) 0.138(9) -0.003(8) -0.007(9) 0.063(9)
C5 0.104(7) 0.089(6) 0.128(8) -0.001(6) -0.036(7) 0.023(6)
Cl6 0.117(10) 0.074(7) 0.090(7) -0.023(6) -0.021(7) -0.015(7)
C12 0.089(7) 0.169(15) 0.133(9) 0.022(11) 0.051(7) 0.005(10)

loop_
_atom_type_symbol
_atom_type_description
_atom_type_scat_dispersion_real
_atom_type_scat_dispersion_imag
_atom_type_scat_source
C C 0.0181 0.0091 'International Tables Vol C Tables 4.2.6.8 and 6.1.1.4'
H H 0.0000 0.0000 'International Tables Vol C Tables 4.2.6.8 and 6.1.1.4'
Cl Cl 0.3639 0.7018 'International Tables Vol C Tables 4.2.6.8 and 6.1.1.4'
O O 0.0492 0.0322 'International Tables Vol C Tables 4.2.6.8 and 6.1.1.4'
P P 0.2955 0.4335 'International Tables Vol C Tables 4.2.6.8 and 6.1.1.4'

loop_
_geom_angle_atom_site_label_1
_geom_angle_atom_site_label_2
_geom_angle_atom_site_label_3
_geom_angle
_geom_angle_site_symmetry_1
_geom_angle_site_symmetry_3
_geom_angle_publ_flag
O2 P2 C98 102.6(2) . . ?
O29 P2 O2 114.9(3) . . ?
O29 P2 O36 114.0(2) . . ?
O29 P2 C98 116.9(2) . . ?
O36 P2 O2 104.3(2) . . ?
O36 P2 C98 102.4(2) . . ?
O5 P6 O11 103.6(2) . . ?
O5 P6 C46 105.1(2) . . ?
O11 P6 C46 102.2(2) . . ?
O24 P6 O5 113.6(2) . . ?
O24 P6 O11 114.6(2) . . ?
O24 P6 C46 116.3(3) . . ?
O10 P3 C56 102.1(2) . . ?
O15 P3 O10 104.1(2) . . ?
O15 P3 C56 102.0(2) . . ?
O28 P3 O10 114.7(2) . . ?
O28 P3 O15 115.6(3) . . ?
O28 P3 C56 116.6(3) . . ?
O14 P4 O20 116.0(3) . . ?
O14 P4 O25 114.2(2) . . ?
O14 P4 C55 116.3(2) . . ?
O20 P4 O25 103.7(2) . . ?
O20 P4 C55 102.24(19) . . ?
O25 P4 C55 102.5(2) . . ?
O16 P5 C131 102.6(2) . . ?
O19 P5 O16 106.3(2) . . ?
O19 P5 C131 101.9(2) . . ?
O26 P5 O16 114.1(3) . . ?
O26 P5 O19 114.7(2) . . ?
O26 P5 C131 115.8(3) . . ?
O12 P1 O18 104.4(2) . . ?
O12 P1 C34 101.8(3) . . ?
O13 P1 O12 114.4(2) . . ?
O13 P1 O18 114.0(2) . . ?
O13 P1 C34 116.5(3) . . ?
O18 P1 C34 104.1(2) . . ?
C21 C4 C30 122.6(5) . . ?
C21 C4 C85 116.0(6) . . ?
C85 C4 C30 121.3(5) . . ?
C95 O5 P6 119.3(3) . . ?
O2 C6 C22 114.8(5) . . ?
C69 C6 O2 120.3(5) . . ?
C69 C6 C22 124.9(5) . . ?
C37 C7 C27 120.2(4) . . ?
C41 C7 C27 122.1(5) . . ?
C41 C7 C37 117.6(5) . . ?
C37 C8 C68 119.3(5) . . ?
C45 C8 C37 117.9(5) . . ?
C45 C8 C68 122.8(5) . . ?
C6 O2 P2 121.8(3) . . ?
C37 O10 P3 122.7(3) . . ?
C50 O11 P6 122.0(3) . . ?
C33 O12 P1 121.7(3) . . ?
C72 O15 P3 121.4(3) . . ?
C57 O16 P5 122.3(3) . . ?
C35 C17 C91 123.2(5) . . ?
C57 C17 C35 115.7(5) . . ?
C57 C17 C91 121.1(5) . . ?
C21 O18 P1 120.0(4) . . ?
C52 O19 P5 123.7(4) . . ?
C53 O20 P4 120.7(3) . . ?
C4 C21 O18 115.7(5) . . ?
C4 C21 C39 125.9(5) . . ?
C39 C21 O18 118.3(4) . . ?
C6 C22 C42 119.3(5) . . ?
C51 C22 C6 116.3(5) . . ?
C51 C22 C42 124.2(5) . . ?
C39 C23 C27 122.1(4) . . ?
C72 C23 C27 122.4(5) . . ?
C72 C23 C39 115.1(5) . . ?
C63 O25 P4 121.9(4) . . ?
C7 C27 H27A 107.9 . . ?
C7 C27 H27B 107.9 . . ?
C23 C27 C7 117.5(4) . . ?
C23 C27 H27A 107.9 . . ?
C23 C27 H27B 107.9 . . ?
H27A C27 H27B 107.2 . . ?
C4 C30 H30A 109.5 . . ?
C4 C30 H30B 109.5 . . ?
C4 C30 H30C 109.5 . . ?
H30A C30 H30B 109.5 . . ?
H30A C30 H30C 109.5 . . ?
H30B C30 H30C 109.5 . . ?
C33 C31 C66 117.5(5) . . ?
C74 C31 C33 116.9(5) . . ?
C74 C31 C66 125.4(5) . . ?
H32A C32 H32B 109.5 . . ?
H32A C32 H32C 109.5 . . ?
H32B C32 H32C 109.5 . . ?
C45 C32 H32A 109.5 . . ?
C45 C32 H32B 109.5 . . ?
C45 C32 H32C 109.5 . . ?
O12 C33 C31 118.7(5) . . ?
C35 C33 O12 118.2(5) . . ?
C35 C33 C31 123.1(5) . . ?
C76 C34 P1 120.8(5) . . ?
C104 C34 P1 117.7(5) . . ?
C104 C34 C76 121.2(6) . . ?
C17 C35 C75 119.6(5) . . ?
C33 C35 C17 120.5(5) . . ?
C33 C35 C75 119.9(5) . . ?
C48 O36 P2 123.8(4) . . ?
C7 C37 O10 118.5(5) . . ?
C8 C37 C7 124.4(5) . . ?
C8 C37 O10 116.7(5) . . ?
C107 C38 H38 121.4 . . ?
C107 C38 C124 117.2(7) . . ?
C124 C38 H38 121.4 . . ?
C21 C39 C23 117.8(4) . . ?
C21 C39 C66 120.3(5) . . ?
C23 C39 C66 121.8(5) . . ?
C50 C40 C58 117.4(4) . . ?
C50 C40 C9 121.0(4) . . ?
C58 C40 C9 121.6(5) . . ?
C7 C41 C52 118.5(5) . . ?
C7 C41 C59 123.1(5) . . ?
C52 C41 C59 118.2(5) . . ?
C22 C42 H42A 109.5 . . ?
C22 C42 H42B 109.5 . . ?
C22 C42 H42C 109.5 . . ?
H42A C42 H42B 109.5 . . ?
H42A C42 H42C 109.5 . . ?
H42B C42 H42C 109.5 . . ?
C46 C43 H43 120.3 . . ?
C71 C43 H43 120.3 . . ?
C71 C43 C46 119.4(6) . . ?
C63 C44 C82 115.1(6) . . ?
C63 C44 C110 123.7(5) . . ?
C82 C44 C110 121.2(5) . . ?
C8 C45 C32 122.3(5) . . ?
C8 C45 C52 119.1(5) . . ?
C52 C45 C32 118.3(4) . . ?
C43 C46 P6 117.7(4) . . ?
C107 C46 P6 124.5(5) . . ?
C107 C46 C43 117.7(6) . . ?
C79 C47 H47 119.3 . . ?
C128 C47 H47 119.3 . . ?
C128 C47 C79 121.4(6) . . ?
C80 C48 O36 118.2(5) . . ?
C80 C48 C82 126.8(5) . . ?
C82 C48 O36 114.9(5) . . ?
O11 C50 C92 114.8(5) . . ?
C40 C50 O11 117.9(4) . . ?
C40 C50 C92 127.1(5) . . ?
C22 C51 C95 118.5(5) . . ?
C22 C51 C97 123.3(4) . . ?
C95 C51 C97 118.3(5) . . ?
C41 C52 O19 121.7(5) . . ?
C41 C52 C45 122.2(4) . . ?
C45 C52 O19 116.2(5) . . ?
C58 C53 O20 117.8(5) . . ?
C81 C53 O20 118.1(4) . . ?
C81 C53 C58 123.9(5) . . ?
C54 C55 P4 123.0(2) . . ?
C54 C55 CXF 120.0 . . ?
CXF C55 P4 117.0(2) . . ?
C55 C54 H54 120.0 . . ?
C89 C54 C55 120.0 . . ?
C89 C54 H54 120.0 . . ?
C54 C89 H89 120.0 . . ?
C67 C89 C54 120.0 . . ?
C67 C89 H89 120.0 . . ?
C89 C67 H67 120.0 . . ?
C62 C67 C89 120.0 . . ?
C62 C67 H67 120.0 . . ?
C67 C62 H62 120.0 . . ?
C67 C62 CXF 120.0 . . ?
CXF C62 H62 120.0 . . ?
C55 CXF HXF 120.0 . . ?
C62 CXF C55 120.0 . . ?
C62 CXF HXF 120.0 . . ?
C111 C56 P3 116.9(4) . . ?
C138 C56 P3 122.7(5) . . ?
C138 C56 C111 120.4(6) . . ?
C17 C57 O16 115.3(5) . . ?
C74 C57 O16 119.2(6) . . ?
C74 C57 C17 125.4(5) . . ?
C40 C58 C65 124.3(4) . . ?
C53 C58 C40 116.8(5) . . ?
C53 C58 C65 118.8(5) . . ?
C41 C59 H59A 108.3 . . ?
C41 C59 H59B 108.3 . . ?
H59A C59 H59B 107.4 . . ?
C74 C59 C41 115.9(4) . . ?
C74 C59 H59A 108.3 . . ?
C74 C59 H59B 108.3 . . ?
H60A C60 H60B 109.5 . . ?
H60A C60 H60C 109.5 . . ?
H60B C60 H60C 109.5 . . ?
C82 C60 H60A 109.5 . . ?
C82 C60 H60B 109.5 . . ?
C82 C60 H60C 109.5 . . ?
C63 C61 C65 121.7(4) . . ?
C63 C61 C80 116.0(5) . . ?
C80 C61 C65 122.2(5) . . ?
C44 C63 O25 115.1(5) . . ?
C44 C63 C61 128.9(5) . . ?
C61 C63 O25 115.6(5) . . ?
C58 C65 H65A 108.7 . . ?
C58 C65 H65B 108.7 . . ?
C61 C65 C58 114.4(4) . . ?
C61 C65 H65A 108.7 . . ?
C61 C65 H65B 108.7 . . ?
H65A C65 H65B 107.6 . . ?
C31 C66 C39 117.8(4) . . ?
C31 C66 H66A 107.9 . . ?
C31 C66 H66B 107.9 . . ?
C39 C66 H66A 107.9 . . ?
C39 C66 H66B 107.9 . . ?
H66A C66 H66B 107.2 . . ?
C8 C68 H68A 109.5 . . ?
C8 C68 H68B 109.5 . . ?
C8 C68 H68C 109.5 . . ?
H68A C68 H68B 109.5 . . ?
H68A C68 H68C 109.5 . . ?
H68B C68 H68C 109.5 . . ?
C6 C69 C1 116.4(5) . . ?
C73 C69 C6 118.2(5) . . ?
C73 C69 C1 125.2(5) . . ?
C43 C71 H71 119.7 . . ?
C124 C71 C43 120.5(7) . . ?
C124 C71 H71 119.7 . . ?
C23 C72 O15 116.5(5) . . ?
C85 C72 O15 116.5(4) . . ?
C85 C72 C23 126.3(5) . . ?
C69 C73 C95 117.9(5) . . ?
C69 C73 C9 122.2(5) . . ?
C95 C73 C9 119.4(5) . . ?
C31 C74 C59 121.2(5) . . ?
C57 C74 C31 118.3(5) . . ?
C57 C74 C59 120.4(6) . . ?
C35 C75 H75A 109.5 . . ?
C35 C75 H75B 109.5 . . ?
C35 C75 H75C 109.5 . . ?
H75A C75 H75B 109.5 . . ?
H75A C75 H75C 109.5 . . ?
H75B C75 H75C 109.5 . . ?
C34 C76 H76 121.7 . . ?
C130 C76 C34 116.7(6) . . ?
C130 C76 H76 121.7 . . ?
C131 C77 H77 120.5 . . ?
C131 C77 C142 119.0(6) . . ?
C142 C77 H77 120.5 . . ?
C47 C79 H79 121.0 . . ?
C109 C79 C47 118.0(7) . . ?
C109 C79 H79 121.0 . . ?
C48 C80 C61 116.4(5) . . ?
C48 C80 C1 119.6(4) . . ?
C61 C80 C1 123.7(5) . . ?
C53 C81 C92 120.8(5) . . ?
C53 C81 C105 118.2(6) . . ?
C92 C81 C105 120.8(6) . . ?
C44 C82 C60 122.3(5) . . ?
C48 C82 C44 116.7(5) . . ?
C48 C82 C60 121.0(5) . . ?
C119 C83 H83 120.9 . . ?
C130 C83 H83 120.9 . . ?
C130 C83 C119 118.3(6) . . ?
C98 C84 H84 120.4 . . ?
C98 C84 C128 119.2(6) . . ?
C128 C84 H84 120.4 . . ?
C4 C85 C103 118.4(6) . . ?
C72 C85 C4 118.7(5) . . ?
C72 C85 C103 122.8(6) . . ?
C132 C88 H88 118.9 . . ?
C132 C88 C138 122.1(6) . . ?
C138 C88 H88 118.9 . . ?
C17 C91 H91A 109.5 . . ?
C17 C91 H91B 109.5 . . ?
C17 C91 H91C 109.5 . . ?
H91A C91 H91B 109.5 . . ?
H91A C91 H91C 109.5 . . ?
H91B C91 H91C 109.5 . . ?
C50 C92 C100 121.1(5) . . ?
C81 C92 C50 113.9(6) . . ?
C81 C92 C100 125.0(5) . . ?
O5 C95 C51 115.9(5) . . ?
O5 C95 C73 119.8(4) . . ?
C73 C95 C51 124.1(5) . . ?
C51 C97 H97A 109.5 . . ?
C51 C97 H97B 109.5 . . ?
C51 C97 H97C 109.5 . . ?
H97A C97 H97B 109.5 . . ?
H97A C97 H97C 109.5 . . ?
H97B C97 H97C 109.5 . . ?
C84 C98 P2 122.0(4) . . ?
C109 C98 P2 119.1(4) . . ?
C109 C98 C84 118.9(5) . . ?
C92 C100 H10A 109.5 . . ?
C92 C100 H10B 109.5 . . ?
C92 C100 H10C 109.5 . . ?
H10A C100 H10B 109.5 . . ?
H10A C100 H10C 109.5 . . ?
H10B C100 H10C 109.5 . . ?
C111 C101 H101 119.7 . . ?
C132 C101 H101 119.7 . . ?
C132 C101 C111 120.6(6) . . ?
C85 C103 H10G 109.5 . . ?
C85 C103 H10H 109.5 . . ?
C85 C103 H10I 109.5 . . ?
H10G C103 H10H 109.5 . . ?
H10G C103 H10I 109.5 . . ?
H10H C103 H10I 109.5 . . ?
C34 C104 H104 120.2 . . ?
C34 C104 C119 119.7(7) . . ?
C119 C104 H104 120.2 . . ?
C81 C105 H10D 109.5 . . ?
C81 C105 H10E 109.5 . . ?
C81 C105 H10F 109.5 . . ?
H10D C105 H10E 109.5 . . ?
H10D C105 H10F 109.5 . . ?
H10E C105 H10F 109.5 . . ?
C38 C107 C46 123.1(8) . . ?
C38 C107 H107 118.4 . . ?
C46 C107 H107 118.4 . . ?
C79 C109 H109 118.7 . . ?
C98 C109 C79 122.6(7) . . ?
C98 C109 H109 118.7 . . ?
C44 C110 H11A 109.5 . . ?
C44 C110 H11B 109.5 . . ?
C44 C110 H11C 109.5 . . ?
H11A C110 H11B 109.5 . . ?
H11A C110 H11C 109.5 . . ?
H11B C110 H11C 109.5 . . ?
C56 C111 C101 118.4(6) . . ?
C56 C111 H111 120.8 . . ?
C101 C111 H111 120.8 . . ?
C137 C114 H114 119.4 . . ?
C137 C114 C140 121.2(6) . . ?
C140 C114 H114 119.4 . . ?
C83 C119 C104 120.6(8) . . ?
C83 C119 H119 119.7 . . ?
C104 C119 H119 119.7 . . ?
C38 C124 H124 119.1 . . ?
C71 C124 C38 121.8(6) . . ?
C71 C124 H124 119.1 . . ?
C47 C128 C84 119.8(6) . . ?
C47 C128 H128 120.1 . . ?
C84 C128 H128 120.1 . . ?
C76 C130 H130 118.2 . . ?
C83 C130 C76 123.6(7) . . ?
C83 C130 H130 118.2 . . ?
C77 C131 P5 117.0(4) . . ?
C140 C131 P5 121.2(4) . . ?
C140 C131 C77 121.8(5) . . ?
C88 C132 H132 120.0 . . ?
C101 C132 C88 120.0(6) . . ?
C101 C132 H132 120.0 . . ?
C114 C137 H137 119.9 . . ?
C114 C137 C142 120.3(5) . . ?
C142 C137 H137 119.9 . . ?
C56 C138 H138 120.8 . . ?
C88 C138 C56 118.3(6) . . ?
C88 C138 H138 120.8 . . ?
C114 C140 H140 120.9 . . ?
C131 C140 C114 118.1(6) . . ?
C131 C140 H140 120.9 . . ?
C77 C142 H142 120.2 . . ?
C137 C142 C77 119.6(6) . . ?
C137 C142 H142 120.2 . . ?
C69 C1 H1A 108.1 . . ?
C69 C1 H1B 108.1 . . ?
C80 C1 C69 116.6(4) . . ?
C80 C1 H1A 108.1 . . ?
C80 C1 H1B 108.1 . . ?
H1A C1 H1B 107.3 . . ?
C2 O1 C14 59.8(5) . . ?
O1 C2 H2A 117.7 . . ?
O1 C2 H2B 117.7 . . ?
H2A C2 H2B 114.9 . . ?
C14 C2 O1 60.2(5) . . ?
C14 C2 H2A 117.7 . . ?
C14 C2 H2B 117.7 . . ?
Cl2 C11 H11D 109.4 . . ?
Cl2 C11 H11E 109.4 . . ?
H11D C11 H11E 108.0 . . ?
C14 C11 Cl2 111.1(4) . . ?
C14 C11 H11D 109.4 . . ?
C14 C11 H11E 109.4 . . ?
O1 C14 H14 115.0 . . ?
C2 C14 O1 59.9(4) . . ?
C2 C14 H14 115.0 . . ?
C11 C14 O1 118.5(6) . . ?
C11 C14 C2 122.1(6) . . ?
C11 C14 H14 115.0 . . ?
C13 O7 C10 59.9(4) . . ?
O7 C10 H10 114.1 . . ?
C13 C10 O7 57.7(4) . . ?
C13 C10 H10 114.1 . . ?
C15 C10 O7 116.5(7) . . ?
C15 C10 H10 114.1 . . ?
C15 C10 C13 127.6(7) . . ?
O7 C13 C10 62.4(4) . . ?
O7 C13 H13A 117.5 . . ?
O7 C13 H13B 117.5 . . ?
C10 C13 H13A 117.5 . . ?
C10 C13 H13B 117.5 . . ?
H13A C13 H13B 114.6 . . ?
Cl3 C15 H15A 108.5 . . ?
Cl3 C15 H15B 108.5 . . ?
C10 C15 Cl3 115.3(6) . . ?
C10 C15 H15A 108.5 . . ?
C10 C15 H15B 108.5 . . ?
H15A C15 H15B 107.5 . . ?
C40 C9 H9A 108.3 . . ?
C40 C9 H9B 108.3 . . ?
C73 C9 C40 115.8(4) . . ?
C73 C9 H9A 108.3 . . ?
C73 C9 H9B 108.3 . . ?
H9A C9 H9B 107.4 . . ?
C16 O4 C19 62.2(7) . . ?
O4 C16 H16A 117.7 . . ?
O4 C16 H16B 117.7 . . ?
O4 C16 C19 60.2(6) . . ?
H16A C16 H16B 114.9 . . ?
C19 C16 H16A 117.7 . . ?
C19 C16 H16B 117.7 . . ?
O4 C19 C16 57.5(6) . . ?
O4 C19 H19 118.3 . . ?
O4 C19 C18 110.4(9) . . ?
C16 C19 H19 118.3 . . ?
C16 C19 C18 119.0(8) . . ?
C18 C19 H19 118.3 . . ?
Cl4 C18 H18A 109.5 . . ?
Cl4 C18 H18B 109.5 . . ?
C19 C18 Cl4 110.9(9) . . ?
C19 C18 H18A 109.5 . . ?
C19 C18 H18B 109.5 . . ?
H18A C18 H18B 108.1 . . ?
C5 O3 C12 57.7(7) . . ?
Cl1 C3 H3AA 111.0 . . ?
Cl1 C3 H3AB 111.0 . . ?
H3AA C3 H3AB 109.0 . . ?
H3BC C3 H3BD 107.3 . . ?
C5 C3 Cl1 103.6(10) . . ?
C5 C3 H3AA 111.0 . . ?
C5 C3 H3AB 111.0 . . ?
C5 C3 H3BC 108.1 . . ?
C5 C3 H3BD 108.1 . . ?
C5 C3 Cl6 116.9(13) . . ?
Cl6 C3 H3BC 108.1 . . ?
Cl6 C3 H3BD 108.1 . . ?
O3 C5 C3 108.6(9) . . ?
O3 C5 H5 118.8 . . ?
C3 C5 H5 118.8 . . ?
C12 C5 O3 63.0(8) . . ?
C12 C5 C3 116.0(14) . . ?
C12 C5 H5 118.8 . . ?
O3 C12 H12A 117.8 . . ?
O3 C12 H12B 117.8 . . ?
C5 C12 O3 59.3(7) . . ?
C5 C12 H12A 117.8 . . ?
C5 C12 H12B 117.8 . . ?
H12A C12 H12B 115.0 . . ?

loop_
_geom_bond_atom_site_label_1
_geom_bond_atom_site_label_2
_geom_bond_distance
_geom_bond_site_symmetry_2
_geom_bond_publ_flag
P2 O2 1.597(4) . ?
P2 O29 1.458(4) . ?
P2 O36 1.588(4) . ?
P2 C98 1.784(5) . ?
P6 O5 1.589(4) . ?
P6 O11 1.593(4) . ?
P6 O24 1.465(4) . ?
P6 C46 1.760(6) . ?
P3 O10 1.587(4) . ?
P3 O15 1.586(4) . ?
P3 O28 1.466(4) . ?
P3 C56 1.778(6) . ?
P4 O14 1.463(5) . ?
P4 O20 1.586(4) . ?
P4 O25 1.611(4) . ?
P4 C55 1.788(3) . ?
P5 O16 1.582(4) . ?
P5 O19 1.556(4) . ?
P5 O26 1.452(4) . ?
P5 C131 1.784(5) . ?
P1 O12 1.587(4) . ?
P1 O13 1.465(4) . ?
P1 O18 1.594(4) . ?
P1 C34 1.792(6) . ?
C4 C21 1.362(8) . ?
C4 C30 1.532(8) . ?
C4 C85 1.427(9) . ?
O5 C95 1.400(7) . ?
C6 O2 1.418(7) . ?
C6 C22 1.421(8) . ?
C6 C69 1.403(7) . ?
C7 C27 1.537(7) . ?
C7 C37 1.395(7) . ?
C7 C41 1.386(7) . ?
C8 C37 1.379(8) . ?
C8 C45 1.369(7) . ?
C8 C68 1.526(8) . ?
O10 C37 1.420(6) . ?
O11 C50 1.409(6) . ?
O12 C33 1.401(7) . ?
O15 C72 1.429(7) . ?
O16 C57 1.407(7) . ?
C17 C35 1.420(7) . ?
C17 C57 1.393(9) . ?
C17 C91 1.488(7) . ?
O18 C21 1.433(6) . ?
O19 C52 1.418(5) . ?
O20 C53 1.406(7) . ?
C21 C39 1.378(7) . ?
C22 C42 1.504(7) . ?
C22 C51 1.385(8) . ?
C23 C27 1.492(7) . ?
C23 C39 1.437(7) . ?
C23 C72 1.387(7) . ?
O25 C63 1.420(6) . ?
C27 H27A 0.9900 . ?
C27 H27B 0.9900 . ?
C30 H30A 0.9800 . ?
C30 H30B 0.9800 . ?
C30 H30C 0.9800 . ?
C31 C33 1.441(7) . ?
C31 C66 1.493(7) . ?
C31 C74 1.402(8) . ?
C32 H32A 0.9800 . ?
C32 H32B 0.9800 . ?
C32 H32C 0.9800 . ?
C32 C45 1.550(7) . ?
C33 C35 1.341(8) . ?
C34 C76 1.403(9) . ?
C34 C104 1.350(9) . ?
C35 C75 1.526(8) . ?
O36 C48 1.402(6) . ?
C38 H38 0.9500 . ?
C38 C107 1.386(10) . ?
C38 C124 1.412(11) . ?
C39 C66 1.569(6) . ?
C40 C50 1.353(8) . ?
C40 C58 1.419(7) . ?
C40 C9 1.550(6) . ?
C41 C52 1.398(8) . ?
C41 C59 1.532(7) . ?
C42 H42A 0.9800 . ?
C42 H42B 0.9800 . ?
C42 H42C 0.9800 . ?
C43 H43 0.9500 . ?
C43 C46 1.440(8) . ?
C43 C71 1.386(9) . ?
C44 C63 1.360(9) . ?
C44 C82 1.446(7) . ?
C44 C110 1.459(9) . ?
C45 C52 1.407(8) . ?
C46 C107 1.387(7) . ?
C47 H47 0.9500 . ?
C47 C79 1.390(9) . ?
C47 C128 1.351(10) . ?
C48 C80 1.383(9) . ?
C48 C82 1.396(8) . ?
C50 C92 1.435(7) . ?
C51 C95 1.417(6) . ?
C51 C97 1.477(8) . ?
C53 C58 1.406(6) . ?
C53 C81 1.381(9) . ?
C55 C54 1.3900 . ?
C55 CXF 1.3900 . ?
C54 H54 0.9500 . ?
C54 C89 1.3900 . ?
C89 H89 0.9500 . ?
C89 C67 1.3900 . ?
C67 H67 0.9500 . ?
C67 C62 1.3900 . ?
C62 H62 0.9500 . ?
C62 CXF 1.3900 . ?
CXF HXF 0.9500 . ?
C56 C111 1.408(9) . ?
C56 C138 1.390(8) . ?
C57 C74 1.376(8) . ?
C58 C65 1.527(8) . ?
C59 H59A 0.9900 . ?
C59 H59B 0.9900 . ?
C59 C74 1.518(8) . ?
C60 H60A 0.9800 . ?
C60 H60B 0.9800 . ?
C60 H60C 0.9800 . ?
C60 C82 1.494(7) . ?
C61 C63 1.393(8) . ?
C61 C65 1.515(7) . ?
C61 C80 1.428(6) . ?
C65 H65A 0.9900 . ?
C65 H65B 0.9900 . ?
C66 H66A 0.9900 . ?
C66 H66B 0.9900 . ?
C68 H68A 0.9800 . ?
C68 H68B 0.9800 . ?
C68 H68C 0.9800 . ?
C69 C73 1.372(8) . ?
C69 C1 1.550(7) . ?
C71 H71 0.9500 . ?
C71 C124 1.368(10) . ?
C72 C85 1.340(8) . ?
C73 C95 1.401(8) . ?
C73 C9 1.500(6) . ?
C75 H75A 0.9800 . ?
C75 H75B 0.9800 . ?
C75 H75C 0.9800 . ?
C76 H76 0.9500 . ?
C76 C130 1.384(9) . ?
C77 H77 0.9500 . ?
C77 C131 1.382(8) . ?
C77 C142 1.388(8) . ?
C79 H79 0.9500 . ?
C79 C109 1.384(8) . ?
C80 C1 1.502(7) . ?
C81 C92 1.385(9) . ?
C81 C105 1.551(9) . ?
C83 H83 0.9500 . ?
C83 C119 1.377(12) . ?
C83 C130 1.347(11) . ?
C84 H84 0.9500 . ?
C84 C98 1.399(7) . ?
C84 C128 1.412(7) . ?
C85 C103 1.513(7) . ?
C88 H88 0.9500 . ?
C88 C132 1.370(9) . ?
C88 C138 1.384(8) . ?
C91 H91A 0.9800 . ?
C91 H91B 0.9800 . ?
C91 H91C 0.9800 . ?
C92 C100 1.480(9) . ?
C97 H97A 0.9800 . ?
C97 H97B 0.9800 . ?
C97 H97C 0.9800 . ?
C98 C109 1.355(9) . ?
C100 H10A 0.9800 . ?
C100 H10B 0.9800 . ?
C100 H10C 0.9800 . ?
C101 H101 0.9500 . ?
C101 C111 1.410(9) . ?
C101 C132 1.359(9) . ?
C103 H10G 0.9800 . ?
C103 H10H 0.9800 . ?
C103 H10I 0.9800 . ?
C104 H104 0.9500 . ?
C104 C119 1.393(11) . ?
C105 H10D 0.9800 . ?
C105 H10E 0.9800 . ?
C105 H10F 0.9800 . ?
C107 H107 0.9500 . ?
C109 H109 0.9500 . ?
C110 H11A 0.9800 . ?
C110 H11B 0.9800 . ?
C110 H11C 0.9800 . ?
C111 H111 0.9500 . ?
C114 H114 0.9500 . ?
C114 C137 1.358(10) . ?
C114 C140 1.393(8) . ?
C119 H119 0.9500 . ?
C124 H124 0.9500 . ?
C128 H128 0.9500 . ?
C130 H130 0.9500 . ?
C131 C140 1.372(8) . ?
C132 H132 0.9500 . ?
C137 H137 0.9500 . ?
C137 C142 1.386(10) . ?
C138 H138 0.9500 . ?
C140 H140 0.9500 . ?
C142 H142 0.9500 . ?
C1 H1A 0.9900 . ?
C1 H1B 0.9900 . ?
Cl2 C11 1.817(7) . ?
O1 C2 1.438(7) . ?
O1 C14 1.442(9) . ?
C2 H2A 0.9900 . ?
C2 H2B 0.9900 . ?
C2 C14 1.436(10) . ?
C11 H11D 0.9900 . ?
C11 H11E 0.9900 . ?
C11 C14 1.414(9) . ?
C14 H14 1.0000 . ?
Cl3 C15 1.755(10) . ?
O7 C10 1.461(7) . ?
O7 C13 1.393(9) . ?
C10 H10 1.0000 . ?
C10 C13 1.426(8) . ?
C10 C15 1.415(11) . ?
C13 H13A 0.9900 . ?
C13 H13B 0.9900 . ?
C15 H15A 0.9900 . ?
C15 H15B 0.9900 . ?
C9 H9A 0.9900 . ?
C9 H9B 0.9900 . ?
Cl4 C18 1.738(12) . ?
O4 C16 1.339(13) . ?
O4 C19 1.377(11) . ?
C16 H16A 0.9900 . ?
C16 H16B 0.9900 . ?
C16 C19 1.404(13) . ?
C19 H19 1.0000 . ?
C19 C18 1.504(16) . ?
C18 H18A 0.9900 . ?
C18 H18B 0.9900 . ?
Cl1 C3 1.70(2) . ?
O3 C5 1.372(13) . ?
O3 C12 1.421(15) . ?
C3 H3AA 0.9900 . ?
C3 H3AB 0.9900 . ?
C3 H3BC 0.9900 . ?
C3 H3BD 0.9900 . ?
C3 C5 1.65(2) . ?
C3 Cl6 1.99(2) . ?
C5 H5 1.0000 . ?
C5 C12 1.349(12) . ?
C12 H12A 0.9900 . ?
C12 H12B 0.9900 . ?

loop_
_geom_torsion_atom_site_label_1
_geom_torsion_atom_site_label_2
_geom_torsion_atom_site_label_3
_geom_torsion_atom_site_label_4
_geom_torsion
_geom_torsion_site_symmetry_1
_geom_torsion_site_symmetry_2
_geom_torsion_site_symmetry_3
_geom_torsion_site_symmetry_4
_geom_torsion_publ_flag
P2 O36 C48 C80 78.9(7) . . . . ?
P2 O36 C48 C82 -104.2(6) . . . . ?
P2 C98 C109 C79 -178.4(7) . . . . ?
P6 O5 C95 C51 -107.4(5) . . . . ?
P6 O5 C95 C73 77.3(6) . . . . ?
P6 O11 C50 C40 -81.9(6) . . . . ?
P6 O11 C50 C92 102.7(5) . . . . ?
P6 C46 C107 C38 172.1(5) . . . . ?
P3 O10 C37 C7 -80.8(6) . . . . ?
P3 O10 C37 C8 105.4(5) . . . . ?
P3 O15 C72 C23 80.1(6) . . . . ?
P3 O15 C72 C85 -108.5(5) . . . . ?
P3 C56 C111 C101 175.7(6) . . . . ?
P3 C56 C138 C88 -176.4(5) . . . . ?
P4 O20 C53 C58 84.6(6) . . . . ?
P4 O20 C53 C81 -100.4(5) . . . . ?
P4 O25 C63 C44 104.3(5) . . . . ?
P4 O25 C63 C61 -82.7(6) . . . . ?
P4 C55 C54 C89 177.7(4) . . . . ?
P4 C55 CXF C62 -177.8(3) . . . . ?
P5 O16 C57 C17 101.2(5) . . . . ?
P5 O16 C57 C74 -80.8(6) . . . . ?
P5 O19 C52 C41 76.2(7) . . . . ?
P5 O19 C52 C45 -103.7(5) . . . . ?
P5 C131 C140 C114 -177.7(5) . . . . ?
P1 O12 C33 C31 78.3(6) . . . . ?
P1 O12 C33 C35 -102.9(5) . . . . ?
P1 O18 C21 C4 106.7(5) . . . . ?
P1 O18 C21 C39 -75.9(7) . . . . ?
P1 C34 C76 C130 -175.0(5) . . . . ?
P1 C34 C104 C119 175.3(6) . . . . ?
C4 C21 C39 C23 -2.2(9) . . . . ?
C4 C21 C39 C66 174.1(5) . . . . ?
O5 P6 O11 C50 95.6(5) . . . . ?
O5 P6 C46 C43 -90.1(5) . . . . ?
O5 P6 C46 C107 95.1(6) . . . . ?
C6 C22 C51 C95 4.0(9) . . . . ?
C6 C22 C51 C97 -174.4(5) . . . . ?
C6 C69 C73 C95 0.3(8) . . . . ?
C6 C69 C73 C9 172.2(5) . . . . ?
C6 C69 C1 C80 93.5(6) . . . . ?
C7 C41 C52 O19 175.6(5) . . . . ?
C7 C41 C52 C45 -4.5(8) . . . . ?
C7 C41 C59 C74 95.9(6) . . . . ?
C8 C45 C52 O19 -175.2(5) . . . . ?
C8 C45 C52 C41 5.0(9) . . . . ?
O2 P2 O36 C48 -92.4(5) . . . . ?
O2 P2 C98 C84 -4.1(5) . . . . ?
O2 P2 C98 C109 174.6(5) . . . . ?
O2 C6 C22 C42 0.0(8) . . . . ?
O2 C6 C22 C51 174.8(5) . . . . ?
O2 C6 C69 C73 -176.9(5) . . . . ?
O2 C6 C69 C1 -1.8(8) . . . . ?
O10 P3 O15 C72 -93.8(4) . . . . ?
O10 P3 C56 C111 81.3(5) . . . . ?
O10 P3 C56 C138 -98.4(5) . . . . ?
O11 P6 O5 C95 -93.2(4) . . . . ?
O11 P6 C46 C43 162.0(4) . . . . ?
O11 P6 C46 C107 -12.8(6) . . . . ?
O11 C50 C92 C81 171.1(5) . . . . ?
O11 C50 C92 C100 -8.0(7) . . . . ?
O12 P1 O18 C21 95.5(4) . . . . ?
O12 P1 C34 C76 11.2(6) . . . . ?
O12 P1 C34 C104 -162.6(5) . . . . ?
O12 C33 C35 C17 -174.5(5) . . . . ?
O12 C33 C35 C75 7.4(8) . . . . ?
O13 P1 O12 C33 28.5(5) . . . . ?
O13 P1 O18 C21 -30.1(5) . . . . ?
O13 P1 C34 C76 136.4(5) . . . . ?
O13 P1 C34 C104 -37.4(6) . . . . ?
O14 P4 O20 C53 33.6(5) . . . . ?
O14 P4 O25 C63 -34.8(5) . . . . ?
O14 P4 C55 C54 142.5(3) . . . . ?
O14 P4 C55 CXF -39.8(3) . . . . ?
O15 P3 O10 C37 92.5(4) . . . . ?
O15 P3 C56 C111 -171.2(5) . . . . ?
O15 P3 C56 C138 9.1(6) . . . . ?
O15 C72 C85 C4 -175.7(5) . . . . ?
O15 C72 C85 C103 6.7(8) . . . . ?
O16 P5 O19 C52 -87.4(5) . . . . ?
O16 P5 C131 C77 166.1(5) . . . . ?
O16 P5 C131 C140 -15.1(5) . . . . ?
O16 C57 C74 C31 -175.0(5) . . . . ?
O16 C57 C74 C59 2.6(8) . . . . ?
C17 C57 C74 C31 2.9(8) . . . . ?
C17 C57 C74 C59 -179.6(5) . . . . ?
O18 P1 O12 C33 -96.8(4) . . . . ?
O18 P1 C34 C76 -97.1(5) . . . . ?
O18 P1 C34 C104 89.0(5) . . . . ?
O18 C21 C39 C23 -179.3(4) . . . . ?
O18 C21 C39 C66 -3.0(8) . . . . ?
O19 P5 O16 C57 90.3(5) . . . . ?
O19 P5 C131 C77 -84.0(5) . . . . ?
O19 P5 C131 C140 94.8(5) . . . . ?
O20 P4 O25 C63 92.3(5) . . . . ?
O20 P4 C55 C54 15.1(4) . . . . ?
O20 P4 C55 CXF -167.2(3) . . . . ?
O20 C53 C58 C40 172.6(4) . . . . ?
O20 C53 C58 C65 -4.1(7) . . . . ?
O20 C53 C81 C92 -175.2(5) . . . . ?
O20 C53 C81 C105 9.1(8) . . . . ?
C21 C4 C85 C72 2.9(9) . . . . ?
C21 C4 C85 C103 -179.4(5) . . . . ?
C21 C39 C66 C31 93.8(7) . . . . ?
C22 C6 O2 P2 104.7(5) . . . . ?
C22 C6 C69 C73 0.6(9) . . . . ?
C22 C6 C69 C1 175.7(5) . . . . ?
C22 C51 C95 O5 -178.5(5) . . . . ?
C22 C51 C95 C73 -3.4(9) . . . . ?
C23 C39 C66 C31 -90.0(6) . . . . ?
C23 C72 C85 C4 -5.3(9) . . . . ?
C23 C72 C85 C103 177.1(6) . . . . ?
O24 P6 O5 C95 31.7(5) . . . . ?
O24 P6 O11 C50 -28.7(5) . . . . ?
O24 P6 C46 C43 36.4(5) . . . . ?
O24 P6 C46 C107 -138.3(5) . . . . ?
O25 P4 O20 C53 -92.5(4) . . . . ?
O25 P4 C55 C54 -92.2(3) . . . . ?
O25 P4 C55 CXF 85.6(3) . . . . ?
O26 P5 O16 C57 -37.1(5) . . . . ?
O26 P5 O19 C52 39.6(6) . . . . ?
O26 P5 C131 C77 41.2(5) . . . . ?
O26 P5 C131 C140 -140.0(5) . . . . ?
C27 C7 C37 C8 177.6(5) . . . . ?
C27 C7 C37 O10 4.3(7) . . . . ?
C27 C7 C41 C52 -175.4(5) . . . . ?
C27 C7 C41 C59 -0.5(8) . . . . ?
C27 C23 C39 C21 173.3(5) . . . . ?
C27 C23 C39 C66 -3.0(8) . . . . ?
C27 C23 C72 O15 1.0(8) . . . . ?
C27 C23 C72 C85 -169.4(5) . . . . ?
O28 P3 O10 C37 -34.7(5) . . . . ?
O28 P3 O15 C72 32.9(5) . . . . ?
O28 P3 C56 C111 -44.4(6) . . . . ?
O28 P3 C56 C138 135.9(5) . . . . ?
O29 P2 O2 C6 -34.0(5) . . . . ?
O29 P2 O36 C48 33.7(6) . . . . ?
O29 P2 C98 C84 -130.7(5) . . . . ?
O29 P2 C98 C109 47.9(6) . . . . ?
C30 C4 C21 O18 0.9(8) . . . . ?
C30 C4 C21 C39 -176.3(6) . . . . ?
C30 C4 C85 C72 179.9(5) . . . . ?
C30 C4 C85 C103 -2.4(9) . . . . ?
C31 C33 C35 C17 4.1(8) . . . . ?
C31 C33 C35 C75 -174.0(5) . . . . ?
C32 C45 C52 O19 -1.5(8) . . . . ?
C32 C45 C52 C41 178.7(6) . . . . ?
C33 C31 C66 C39 -89.8(6) . . . . ?
C33 C31 C74 C57 0.4(8) . . . . ?
C33 C31 C74 C59 -177.1(4) . . . . ?
C34 P1 O12 C33 155.1(4) . . . . ?
C34 P1 O18 C21 -158.1(4) . . . . ?
C34 C76 C130 C83 1.8(10) . . . . ?
C34 C104 C119 C83 -2.0(11) . . . . ?
C35 C17 C57 O16 175.2(4) . . . . ?
C35 C17 C57 C74 -2.7(8) . . . . ?
O36 P2 O2 C6 91.6(4) . . . . ?
O36 P2 C98 C84 103.9(5) . . . . ?
O36 P2 C98 C109 -77.5(6) . . . . ?
O36 C48 C80 C61 173.8(5) . . . . ?
O36 C48 C80 C1 -0.1(8) . . . . ?
O36 C48 C82 C44 -172.8(5) . . . . ?
O36 C48 C82 C60 4.4(8) . . . . ?
C37 C7 C27 C23 85.0(6) . . . . ?
C37 C7 C41 C52 1.9(7) . . . . ?
C37 C7 C41 C59 176.8(4) . . . . ?
C37 C8 C45 C32 -176.2(5) . . . . ?
C37 C8 C45 C52 -2.7(8) . . . . ?
C39 C23 C27 C7 97.2(6) . . . . ?
C39 C23 C72 O15 174.1(5) . . . . ?
C39 C23 C72 C85 3.7(8) . . . . ?
C40 C50 C92 C81 -3.8(8) . . . . ?
C40 C50 C92 C100 177.1(5) . . . . ?
C40 C58 C65 C61 94.4(6) . . . . ?
C41 C7 C27 C23 -97.7(6) . . . . ?
C41 C7 C37 C8 0.2(7) . . . . ?
C41 C7 C37 O10 -173.1(5) . . . . ?
C41 C59 C74 C31 -93.7(6) . . . . ?
C41 C59 C74 C57 88.8(6) . . . . ?
C42 C22 C51 C95 178.5(6) . . . . ?
C42 C22 C51 C97 0.1(10) . . . . ?
C43 C46 C107 C38 -2.7(10) . . . . ?
C43 C71 C124 C38 2.2(11) . . . . ?
C45 C8 C37 C7 0.2(8) . . . . ?
C45 C8 C37 O10 173.6(5) . . . . ?
C46 P6 O5 C95 159.9(4) . . . . ?
C46 P6 O11 C50 -155.3(5) . . . . ?
C46 C43 C71 C124 -4.8(10) . . . . ?
C47 C79 C109 C98 -0.4(13) . . . . ?
C48 C80 C1 C69 -91.9(6) . . . . ?
C50 C40 C58 C53 1.6(7) . . . . ?
C50 C40 C58 C65 178.2(4) . . . . ?
C50 C40 C9 C73 86.1(6) . . . . ?
C52 C41 C59 C74 -89.1(6) . . . . ?
C53 C58 C65 C61 -89.1(5) . . . . ?
C53 C81 C92 C50 3.2(8) . . . . ?
C53 C81 C92 C100 -177.8(5) . . . . ?
C55 P4 O20 C53 161.2(4) . . . . ?
C55 P4 O25 C63 -161.5(4) . . . . ?
C55 C54 C89 C67 0.0 . . . . ?
C54 C55 CXF C62 0.0 . . . . ?
C54 C89 C67 C62 0.0 . . . . ?
C89 C67 C62 CXF 0.0 . . . . ?
C67 C62 CXF C55 0.0 . . . . ?
CXF C55 C54 C89 0.0 . . . . ?
C56 P3 O10 C37 -161.7(4) . . . . ?
C56 P3 O15 C72 160.3(4) . . . . ?
C57 C17 C35 C33 -0.8(8) . . . . ?
C57 C17 C35 C75 177.2(5) . . . . ?
C58 C40 C50 O11 -173.4(4) . . . . ?
C58 C40 C50 C92 1.4(8) . . . . ?
C58 C40 C9 C73 -96.9(6) . . . . ?
C58 C53 C81 C92 -0.5(9) . . . . ?
C58 C53 C81 C105 -176.3(5) . . . . ?
C59 C41 C52 O19 0.5(8) . . . . ?
C59 C41 C52 C45 -179.7(5) . . . . ?
C61 C80 C1 C69 94.7(6) . . . . ?
C63 C44 C82 C48 -3.2(8) . . . . ?
C63 C44 C82 C60 179.7(5) . . . . ?
C63 C61 C65 C58 89.9(6) . . . . ?
C63 C61 C80 C48 1.1(7) . . . . ?
C63 C61 C80 C1 174.7(5) . . . . ?
C65 C61 C63 O25 3.1(7) . . . . ?
C65 C61 C63 C44 174.9(5) . . . . ?
C65 C61 C80 C48 -174.9(5) . . . . ?
C65 C61 C80 C1 -1.3(8) . . . . ?
C66 C31 C33 O12 0.8(7) . . . . ?
C66 C31 C33 C35 -177.9(5) . . . . ?
C66 C31 C74 C57 173.8(5) . . . . ?
C66 C31 C74 C59 -3.7(8) . . . . ?
C68 C8 C37 C7 178.5(5) . . . . ?
C68 C8 C37 O10 -8.1(7) . . . . ?
C68 C8 C45 C32 5.6(9) . . . . ?
C68 C8 C45 C52 179.1(5) . . . . ?
C69 C6 O2 P2 -77.5(6) . . . . ?
C69 C6 C22 C42 -177.6(6) . . . . ?
C69 C6 C22 C51 -2.9(9) . . . . ?
C69 C73 C95 O5 176.0(5) . . . . ?
C69 C73 C95 C51 1.1(9) . . . . ?
C69 C73 C9 C40 96.0(6) . . . . ?
C71 C43 C46 P6 -170.1(5) . . . . ?
C71 C43 C46 C107 5.0(9) . . . . ?
C72 C23 C27 C7 -90.2(6) . . . . ?
C72 C23 C39 C21 0.1(8) . . . . ?
C72 C23 C39 C66 -176.2(4) . . . . ?
C73 C69 C1 C80 -91.8(6) . . . . ?
C74 C31 C33 O12 174.8(4) . . . . ?
C74 C31 C33 C35 -3.9(8) . . . . ?
C74 C31 C66 C39 96.8(6) . . . . ?
C76 C34 C104 C119 1.5(10) . . . . ?
C77 C131 C140 C114 1.0(9) . . . . ?
C79 C47 C128 C84 3.6(11) . . . . ?
C80 C48 C82 C44 3.8(9) . . . . ?
C80 C48 C82 C60 -179.1(6) . . . . ?
C80 C61 C63 O25 -172.9(5) . . . . ?
C80 C61 C63 C44 -1.1(9) . . . . ?
C80 C61 C65 C58 -94.3(6) . . . . ?
C81 C53 C58 C40 -2.0(8) . . . . ?
C81 C53 C58 C65 -178.8(5) . . . . ?
C82 C44 C63 O25 174.0(5) . . . . ?
C82 C44 C63 C61 2.2(9) . . . . ?
C82 C48 C80 C61 -2.7(9) . . . . ?
C82 C48 C80 C1 -176.5(5) . . . . ?
C84 C98 C109 C79 0.3(11) . . . . ?
C85 C4 C21 O18 177.9(5) . . . . ?
C85 C4 C21 C39 0.7(9) . . . . ?
C91 C17 C35 C33 179.5(5) . . . . ?
C91 C17 C35 C75 -2.4(8) . . . . ?
C91 C17 C57 O16 -5.1(8) . . . . ?
C91 C17 C57 C74 177.0(6) . . . . ?
C95 C73 C9 C40 -92.2(6) . . . . ?
C97 C51 C95 O5 -0.1(8) . . . . ?
C97 C51 C95 C73 175.1(6) . . . . ?
C98 P2 O2 C6 -161.9(4) . . . . ?
C98 P2 O36 C48 161.0(5) . . . . ?
C98 C84 C128 C47 -3.6(10) . . . . ?
C104 C34 C76 C130 -1.4(9) . . . . ?
C105 C81 C92 C50 178.8(5) . . . . ?
C105 C81 C92 C100 -2.1(9) . . . . ?
C107 C38 C124 C71 0.2(10) . . . . ?
C110 C44 C63 O25 -5.8(8) . . . . ?
C110 C44 C63 C61 -177.7(6) . . . . ?
C110 C44 C82 C48 176.7(6) . . . . ?
C110 C44 C82 C60 -0.4(9) . . . . ?
C111 C56 C138 C88 3.9(9) . . . . ?
C111 C101 C132 C88 -2.2(11) . . . . ?
C114 C137 C142 C77 0.8(11) . . . . ?
C119 C83 C130 C76 -2.3(11) . . . . ?
C124 C38 C107 C46 0.1(10) . . . . ?
C128 C47 C79 C109 -1.6(12) . . . . ?
C128 C84 C98 P2 -179.6(5) . . . . ?
C128 C84 C98 C109 1.7(9) . . . . ?
C130 C83 C119 C104 2.3(11) . . . . ?
C131 P5 O16 C57 -163.2(5) . . . . ?
C131 P5 O19 C52 165.5(5) . . . . ?
C131 C77 C142 C137 0.4(10) . . . . ?
C132 C88 C138 C56 -2.4(10) . . . . ?
C132 C101 C111 C56 3.7(11) . . . . ?
C137 C114 C140 C131 0.2(10) . . . . ?
C138 C56 C111 C101 -4.6(10) . . . . ?
C138 C88 C132 C101 1.5(11) . . . . ?
C140 C114 C137 C142 -1.1(11) . . . . ?
C142 C77 C131 P5 177.4(5) . . . . ?
C142 C77 C131 C140 -1.3(10) . . . . ?
C1 C69 C73 C95 -174.3(5) . . . . ?
C1 C69 C73 C9 -2.4(8) . . . . ?
Cl2 C11 C14 O1 -74.6(7) . . . . ?
Cl2 C11 C14 C2 -145.2(6) . . . . ?
O1 C2 C14 C11 106.8(8) . . . . ?
C2 O1 C14 C11 -112.6(7) . . . . ?
O7 C10 C15 Cl3 -77.3(9) . . . . ?
C13 O7 C10 C15 -119.4(8) . . . . ?
C13 C10 C15 Cl3 -145.6(7) . . . . ?
C15 C10 C13 O7 100.3(8) . . . . ?
C9 C40 C50 O11 3.7(7) . . . . ?
C9 C40 C50 C92 178.5(4) . . . . ?
C9 C40 C58 C53 -175.5(4) . . . . ?
C9 C40 C58 C65 1.1(7) . . . . ?
C9 C73 C95 O5 3.9(8) . . . . ?
C9 C73 C95 C51 -171.0(5) . . . . ?
O4 C16 C19 C18 96.8(10) . . . . ?
O4 C19 C18 Cl4 -84.1(11) . . . . ?
C16 O4 C19 C18 -112.2(9) . . . . ?
C16 C19 C18 Cl4 -147.4(9) . . . . ?
Cl1 C3 C5 O3 -76.1(12) . . . . ?
Cl1 C3 C5 C12 -144.5(11) . . . . ?
C3 C5 C12 O3 98.6(11) . . . . ?
Cl6 C3 C5 O3 116.7(12) . . . . ?
Cl6 C3 C5 C12 48.4(15) . . . . ?
C12 O3 C5 C3 -110.3(15) . . . . ?

loop_
_twin_individual_id
_twin_individual_mass_fraction_refined
1 0.6646(11)
2 0.3354(11)
